data_1517078
loop_
_publ_author_name
'Jones, Richard A.'
'Gnanam, Annie J.'
'Arambula, Jonathan'
'Jones, Jessica N.'
'Swaminathan, Jagannath'
'yang, xiao ping'
'Schipper, Desmond'
'Hall, Justin Walker'
'DePue, Lauren J.'
'Marcotte, Edward'
'Sessler, Jonathan'
'Ehrlich, Lauren I.'
'Brown, Katherine A.'
'Dieye, Yahkya'
'Vadivelu, Jamuna'
'Chandler, Don J.'

_publ_section_title
;
 FD175: Lanthanide Nano-drums: A New Class of Molecular Nanoparticles for
 Potential Biomedical Applications
;
_journal_name_full 'Faraday Discussions'
_journal_paper_doi 10.1039/C4FD00117F
_journal_year 2014
_chemical_formula_moiety 'C360 H464 Cd24 Ho8 N24 O144'
_chemical_formula_sum 'C360 H464 Cd24 Ho8 N24 O144'
_chemical_formula_weight 11448.59
_chemical_name_systematic
; 
 ? 
;
_space_group_IT_number 70
_symmetry_cell_setting orthorhombic
_symmetry_space_group_name_Hall '-F 2uv 2vw'
_symmetry_space_group_name_H-M 'F d d d :2'
_atom_sites_solution_hydrogens geom
_atom_sites_solution_primary direct
_atom_sites_solution_secondary difmap
_audit_creation_method SHELXL-97
_cell_angle_alpha 90.00
_cell_angle_beta 90.00
_cell_angle_gamma 90.00
_cell_formula_units_Z 16
_cell_length_a 54.777(11)
_cell_length_b 62.244(12)
_cell_length_c 79.935(16)
_cell_measurement_temperature 223(2)
_cell_volume 272542(9)
_computing_cell_refinement 'Collect software, Nonius B.V. 1998'
_computing_data_collection 'Collect software, Nonius B.V. 1998'
_computing_data_reduction
;
DENZO and Scalepack (Otwinoski and Minor, 1997)
;
_computing_molecular_graphics 'XP SHELXTL/PC, Siemens Analytical'
_computing_structure_refinement 'XL SHELXTL/PC, Siemens Analytical'
_computing_structure_solution
;

SIR97 - Altomare A., Burla M.C., Camalli M., Cascarano G.L., Giacovazzo C., 
Guagliardi A., Moliterni A.G.G., Polidori G.,Spagna R.
;
_diffrn_ambient_temperature 223(1)
_diffrn_detector_area_resol_mean 13.6612
_diffrn_measured_fraction_theta_full 0.973
_diffrn_measured_fraction_theta_max 0.973
_diffrn_measurement_device_type 'Mercury2 (2x2 bin mode)'
_diffrn_measurement_method dtprofit.ref
_diffrn_radiation_monochromator 'Graphite Monochromator'
_diffrn_radiation_source 'Sealed tube'
_diffrn_radiation_type MoK\a
_diffrn_radiation_wavelength 0.710747
_diffrn_reflns_av_R_equivalents 0.0000
_diffrn_reflns_av_sigmaI/netI 0.4926
_diffrn_reflns_limit_h_max 64
_diffrn_reflns_limit_h_min 0
_diffrn_reflns_limit_k_max 73
_diffrn_reflns_limit_k_min 0
_diffrn_reflns_limit_l_max 92
_diffrn_reflns_limit_l_min 0
_diffrn_reflns_number 57740
_diffrn_reflns_theta_full 24.90
_diffrn_reflns_theta_max 24.90
_diffrn_reflns_theta_min 2.96
_exptl_absorpt_coefficient_mu 1.702
_exptl_absorpt_correction_T_max 1.0000
_exptl_absorpt_correction_T_min 0.4023
_exptl_absorpt_correction_type multi-scan
_exptl_absorpt_process_details 'DENZO and Scalepack (Otwinoski and Minor, 1997)'
_exptl_crystal_colour Yellow
_exptl_crystal_density_diffrn 1.116
_exptl_crystal_density_method 'not measured'
_exptl_crystal_description Block
_exptl_crystal_F_000 90112
_exptl_crystal_size_max 0.20
_exptl_crystal_size_mid 0.18
_exptl_crystal_size_min 0.15
_refine_diff_density_max 1.515
_refine_diff_density_min -1.057
_refine_diff_density_rms 0.134
_refine_ls_extinction_method none
_refine_ls_goodness_of_fit_ref 0.951
_refine_ls_hydrogen_treatment constr
_refine_ls_matrix_type fullcycle
_refine_ls_number_parameters 2521
_refine_ls_number_reflns 57740
_refine_ls_number_restraints 1709
_refine_ls_restrained_S_all 0.964
_refine_ls_R_factor_all 0.2426
_refine_ls_R_factor_gt 0.0923
_refine_ls_shift/su_max 0.010
_refine_ls_shift/su_mean 0.000
_refine_ls_structure_factor_coef Fsqd
_refine_ls_weighting_details 'calc w=1/[\s^2^(Fo^2^)+(0.0115P)^2^+0.0000P] where P=(Fo^2^+2Fc^2^)/3'
_refine_ls_weighting_scheme calc
_refine_ls_wR_factor_gt 0.1641
_refine_ls_wR_factor_ref 0.1812
_reflns_number_gt 27234
_reflns_number_total 57740
_reflns_threshold_expression >2sigma(I)
_cod_data_source_file c4fd00117f5.cif
_cod_data_source_block Ho-complex
_cod_depositor_comments
;
The following automatic conversions were performed:

'_symmetry_cell_setting' value 'Orthorhombic' changed to
'orthorhombic' according to
/usr/data/users/saulius/crontab/automatic-downloads/rss-feeds/RSC/lib/dictionaries/cif_core.dic
dictionary named 'cif_core.dic' version 2.4.2 from
2011-04-26.

'_exptl_absorpt_correction_type' value 'Multi-scan'
changed to 'multi-scan' according to
/usr/data/users/saulius/crontab/automatic-downloads/rss-feeds/RSC/lib/dictionaries/cif_core.dic
dictionary named 'cif_core.dic' version 2.4.2 from 2011-04-26.

Automatic conversion script
Id: cif_fix_values 2281 2013-09-26 08:29:07Z andrius 
;
_cod_original_cell_volume 272538(94)
_cod_original_sg_symbol_Hall -F2uv2vw
_cod_original_sg_symbol_H-M Fddd
_cod_database_code 1517078

loop_
_symmetry_equiv_pos_as_xyz
'x, y, z'
'-x+3/4, -y+3/4, z'
'-x+3/4, y, -z+3/4'
'x, -y+3/4, -z+3/4'
'x, y+1/2, z+1/2'
'-x+3/4, -y+5/4, z+1/2'
'-x+3/4, y+1/2, -z+5/4'
'x, -y+5/4, -z+5/4'
'x+1/2, y, z+1/2'
'-x+5/4, -y+3/4, z+1/2'
'-x+5/4, y, -z+5/4'
'x+1/2, -y+3/4, -z+5/4'
'x+1/2, y+1/2, z'
'-x+5/4, -y+5/4, z'
'-x+5/4, y+1/2, -z+3/4'
'x+1/2, -y+5/4, -z+3/4'
'-x, -y, -z'
'x-3/4, y-3/4, -z'
'x-3/4, -y, z-3/4'
'-x, y-3/4, z-3/4'
'-x, -y+1/2, -z+1/2'
'x-3/4, y-1/4, -z+1/2'
'x-3/4, -y+1/2, z-1/4'
'-x, y-1/4, z-1/4'
'-x+1/2, -y, -z+1/2'
'x-1/4, y-3/4, -z+1/2'
'x-1/4, -y, z-1/4'
'-x+1/2, y-3/4, z-1/4'
'-x+1/2, -y+1/2, -z'
'x-1/4, y-1/4, -z'
'x-1/4, -y+1/2, z-3/4'
'-x+1/2, y-1/4, z-3/4'

loop_
_atom_site_label
_atom_site_type_symbol
_atom_site_fract_x
_atom_site_fract_y
_atom_site_fract_z
_atom_site_U_iso_or_equiv
_atom_site_adp_type
_atom_site_occupancy
_atom_site_symmetry_multiplicity
_atom_site_calc_flag
_atom_site_refinement_flags
Ho1 Ho 0.498567(15) 0.648993(16) 0.436794(10) 0.1049(4) Uani 1 1 d U
Ho2 Ho 0.571318(15) 0.730105(16) 0.305915(11) 0.1102(4) Uani 1 1 d U
Ho3 Ho 0.653808(15) 0.740097(17) 0.438182(11) 0.1140(4) Uani 1 1 d U
Ho4 Ho 0.745353(15) 0.674642(16) 0.309005(11) 0.1101(4) Uani 1 1 d U
Cd1 Cd 0.690099(18) 0.713343(19) 0.310644(12) 0.0613(4) Uani 1 1 d U
Cd2 Cd 0.708858(18) 0.700971(19) 0.436599(13) 0.0631(4) Uani 1 1 d U
Cd3 Cd 0.526325(18) 0.681317(19) 0.308112(13) 0.0649(4) Uani 1 1 d U
Cd4 Cd 0.590747(18) 0.760620(19) 0.441510(12) 0.0628(4) Uani 1 1 d U
Cd5 Cd 0.667503(18) 0.759014(19) 0.269843(12) 0.0630(4) Uani 1 1 d U
Cd6 Cd 0.782261(18) 0.625515(19) 0.306122(12) 0.0609(4) Uani 1 1 d U
Cd7 Cd 0.776836(19) 0.591911(19) 0.269775(13) 0.0688(4) Uani 1 1 d U
Cd8 Cd 0.627046(17) 0.764279(18) 0.304799(12) 0.0579(4) Uani 1 1 d U
Cd9 Cd 0.472811(17) 0.594028(19) 0.441839(12) 0.0592(4) Uani 1 1 d U
Cd10 Cd 0.543441(18) 0.697158(18) 0.434255(13) 0.0602(4) Uani 1 1 d U
Cd11 Cd 0.489777(18) 0.562614(19) 0.478052(12) 0.0616(4) Uani 1 1 d U
Cd12 Cd 0.554847(19) 0.74339(2) 0.476515(13) 0.0698(4) Uani 1 1 d U
N1 N 0.7728(2) 0.70126(19) 0.32354(14) 0.068(4) Uani 1 1 d U
N2 N 0.74313(18) 0.7220(2) 0.42995(14) 0.056(4) Uani 1 1 d U
N3 N 0.7066(2) 0.74597(19) 0.31937(14) 0.065(4) Uani 1 1 d U
N4 N 0.67627(18) 0.7713(2) 0.42466(13) 0.055(4) Uani 1 1 d U
N5 N 0.6355(2) 0.78932(19) 0.32497(14) 0.064(4) Uani 1 1 d U
N6 N 0.57567(19) 0.78297(16) 0.42187(12) 0.040(3) Uani 1 1 d U
N7 N 0.54086(17) 0.75545(15) 0.31986(11) 0.055(3) Uani 1 1 d U
N8 N 0.51908(17) 0.72632(14) 0.42627(11) 0.049(3) Uani 1 1 d U
N9 N 0.48930(17) 0.69611(16) 0.31544(11) 0.060(3) Uani 1 1 d U
N10 N 0.46485(17) 0.66859(16) 0.42240(11) 0.059(4) Uani 1 1 d U
N11 N 0.43995(17) 0.63275(16) 0.32723(12) 0.062(4) Uani 1 1 d U
N12 N 0.44227(16) 0.58121(15) 0.42387(11) 0.052(3) Uani 1 1 d U
O1 O 0.81769(16) 0.64159(18) 0.29031(11) 0.064(3) Uani 1 1 d U
O2 O 0.78495(15) 0.66325(13) 0.30809(9) 0.052(3) Uani 1 1 d U
O3 O 0.69386(16) 0.73451(15) 0.44402(10) 0.056(3) Uani 1 1 d U
O4 O 0.67124(18) 0.76094(15) 0.46225(12) 0.076(3) Uani 1 1 d U
O5 O 0.76467(15) 0.69492(16) 0.28516(10) 0.054(3) Uani 1 1 d U
O6 O 0.73138(14) 0.70833(14) 0.30397(10) 0.052(3) Uani 1 1 d U
O7 O 0.63105(14) 0.77174(15) 0.44073(9) 0.050(3) Uani 1 1 d U
O8 O 0.59931(19) 0.79419(16) 0.45834(11) 0.076(3) Uani 1 1 d U
O9 O 0.70253(17) 0.78122(17) 0.27761(14) 0.081(4) Uani 1 1 d U
O10 O 0.66361(16) 0.77612(15) 0.29482(10) 0.062(3) Uani 1 1 d U
O11 O 0.55323(14) 0.76281(13) 0.45274(9) 0.067(3) Uani 1 1 d U
O12 O 0.51570(14) 0.76232(13) 0.47186(10) 0.069(3) Uani 1 1 d U
O13 O 0.60999(14) 0.79503(13) 0.28681(9) 0.065(3) Uani 1 1 d U
O14 O 0.58490(13) 0.76608(12) 0.30538(9) 0.052(3) Uani 1 1 d U
O15 O 0.50467(12) 0.68490(12) 0.44140(8) 0.036(2) Uani 1 1 d U
O16 O 0.47648(14) 0.66533(13) 0.46150(9) 0.065(3) Uani 1 1 d U
O17 O 0.54822(14) 0.74532(13) 0.28034(9) 0.067(3) Uani 1 1 d U
O18 O 0.53255(13) 0.71668(13) 0.30024(9) 0.060(3) Uani 1 1 d U
O19 O 0.46190(13) 0.63037(14) 0.43981(9) 0.062(3) Uani 1 1 d U
O20 O 0.43609(14) 0.60422(13) 0.45973(9) 0.061(3) Uani 1 1 d U
O21 O 0.44784(14) 0.69060(13) 0.27707(9) 0.068(3) Uani 1 1 d U
O22 O 0.45471(14) 0.65550(13) 0.29541(10) 0.069(3) Uani 1 1 d U
O23 O 0.46746(14) 0.56025(13) 0.45372(9) 0.065(3) Uani 1 1 d U
O24 O 0.46995(14) 0.52703(13) 0.47276(9) 0.061(3) Uani 1 1 d U
O25 O 0.80972(17) 0.59795(15) 0.25315(10) 0.093(3) Uani 1 1 d U
O26 O 0.77966(17) 0.61802(15) 0.24527(10) 0.093(4) Uani 1 1 d U
O27 O 0.74991(15) 0.57150(14) 0.25340(10) 0.078(3) Uani 1 1 d U
O28 O 0.76136(15) 0.62362(14) 0.28093(10) 0.073(3) Uani 1 1 d U
O29 O 0.74198(14) 0.65491(13) 0.28492(9) 0.064(3) Uani 1 1 d U
O30 O 0.74210(13) 0.60266(13) 0.31472(9) 0.057(3) Uani 1 1 d U
O31 O 0.74661(12) 0.63770(12) 0.31807(9) 0.042(3) Uani 1 1 d U
O32 O 0.72880(14) 0.67818(14) 0.33521(9) 0.070(3) Uani 1 1 d U
O33 O 0.69250(14) 0.69730(13) 0.33628(9) 0.069(3) Uani 1 1 d U
O34 O 0.70323(14) 0.66820(14) 0.30472(10) 0.079(3) Uani 1 1 d U
O35 O 0.66975(15) 0.68517(14) 0.29930(10) 0.080(3) Uani 1 1 d U
O36 O 0.68771(14) 0.72835(14) 0.28232(10) 0.074(3) Uani 1 1 d U
O37 O 0.68910(15) 0.73392(14) 0.25506(10) 0.083(3) Uani 1 1 d U
O38 O 0.66458(15) 0.78667(14) 0.25127(9) 0.068(3) Uani 1 1 d U
O39 O 0.64039(15) 0.76137(14) 0.24470(10) 0.077(3) Uani 1 1 d U
O40 O 0.65178(14) 0.72979(13) 0.31588(9) 0.057(3) Uani 1 1 d U
O41 O 0.61132(14) 0.73192(13) 0.31672(9) 0.066(3) Uani 1 1 d U
O42 O 0.63124(13) 0.74435(13) 0.28082(9) 0.058(3) Uani 1 1 d U
O43 O 0.59688(15) 0.72820(13) 0.28164(10) 0.070(3) Uani 1 1 d U
O44 O 0.57876(14) 0.69417(12) 0.30287(10) 0.063(3) Uani 1 1 d U
O45 O 0.55852(15) 0.66365(14) 0.29681(10) 0.074(3) Uani 1 1 d U
O46 O 0.56635(14) 0.71635(14) 0.33158(9) 0.073(3) Uani 1 1 d U
O47 O 0.54627(15) 0.68449(14) 0.33436(9) 0.077(3) Uani 1 1 d U
O48 O 0.50828(14) 0.67716(14) 0.28136(10) 0.076(3) Uani 1 1 d U
O49 O 0.73545(14) 0.67075(13) 0.43015(9) 0.065(3) Uani 1 1 d U
O50 O 0.74710(12) 0.63759(12) 0.42704(9) 0.041(3) Uani 1 1 d U
O51 O 0.72376(14) 0.69957(13) 0.46453(10) 0.070(3) Uani 1 1 d U
O52 O 0.69034(15) 0.70177(14) 0.40986(9) 0.075(3) Uani 1 1 d U
O53 O 0.66221(15) 0.72937(14) 0.41309(10) 0.079(3) Uani 1 1 d U
O54 O 0.68049(14) 0.67619(13) 0.44472(9) 0.069(3) Uani 1 1 d U
O55 O 0.65552(14) 0.70384(12) 0.44042(9) 0.056(3) Uani 1 1 d U
O56 O 0.63287(14) 0.73190(14) 0.46201(9) 0.068(3) Uani 1 1 d U
O57 O 0.59347(14) 0.73955(13) 0.46480(9) 0.066(3) Uani 1 1 d U
O58 O 0.61357(14) 0.73450(13) 0.42779(9) 0.063(3) Uani 1 1 d U
O59 O 0.57575(14) 0.72115(13) 0.42942(9) 0.068(3) Uani 1 1 d U
O60 O 0.56457(15) 0.76941(15) 0.49361(10) 0.087(3) Uani 1 1 d U
O61 O 0.58357(17) 0.73862(16) 0.50316(11) 0.108(4) Uani 1 1 d U
O62 O 0.53760(17) 0.71445(15) 0.48998(10) 0.092(3) Uani 1 1 d U
O63 O 0.54348(14) 0.70981(14) 0.46326(10) 0.070(3) Uani 1 1 d U
O64 O 0.57111(14) 0.67275(14) 0.44352(10) 0.076(3) Uani 1 1 d U
O65 O 0.54082(13) 0.65007(13) 0.43926(9) 0.063(3) Uani 1 1 d U
O66 O 0.54339(14) 0.68135(13) 0.40857(9) 0.061(3) Uani 1 1 d U
O67 O 0.51372(14) 0.65549(14) 0.41106(9) 0.066(3) Uani 1 1 d U
O68 O 0.50767(13) 0.62922(13) 0.46127(9) 0.057(3) Uani 1 1 d U
O69 O 0.49583(14) 0.59619(14) 0.46515(9) 0.068(3) Uani 1 1 d U
O70 O 0.48823(15) 0.58784(13) 0.50380(10) 0.076(3) Uani 1 1 d U
O71 O 0.45804(15) 0.56538(14) 0.49696(9) 0.072(3) Uani 1 1 d U
O72 O 0.52212(14) 0.54690(14) 0.49266(10) 0.079(3) Uani 1 1 d U
C1 C 0.8348(2) 0.6283(2) 0.28240(16) 0.088(6) Uani 1 1 d U
H1A H 0.8416 0.6357 0.2730 0.131 Uiso 1 1 calc R
H1B H 0.8270 0.6154 0.2787 0.131 Uiso 1 1 calc R
H1C H 0.8476 0.6248 0.2901 0.131 Uiso 1 1 calc R
C2 C 0.8255(3) 0.6601(3) 0.2951(2) 0.063(5) Uani 1 1 d U
C3 C 0.8483(3) 0.6692(3) 0.29191(18) 0.087(6) Uani 1 1 d U
H3A H 0.8599 0.6622 0.2854 0.104 Uiso 1 1 calc R
C4 C 0.8527(3) 0.6884(3) 0.29854(18) 0.088(6) Uani 1 1 d DU
H4A H 0.8681 0.6941 0.2964 0.105 Uiso 1 1 calc R
C5 C 0.8364(3) 0.7020(2) 0.30886(16) 0.070(5) Uani 1 1 d DU
H5A H 0.8414 0.7152 0.3130 0.084 Uiso 1 1 calc R
C6 C 0.8120(3) 0.6934(3) 0.31212(19) 0.071(5) Uani 1 1 d U
C7 C 0.8084(3) 0.6714(3) 0.30508(18) 0.062(5) Uani 1 1 d U
C8 C 0.7965(3) 0.7068(3) 0.32194(18) 0.082(6) Uani 1 1 d U
H8A H 0.8026 0.7190 0.3271 0.099 Uiso 1 1 calc R
C9 C 0.7618(2) 0.7168(2) 0.33622(16) 0.063(5) Uani 1 1 d DU
H9A H 0.7442 0.7176 0.3348 0.076 Uiso 1 1 calc R
H9B H 0.7686 0.7311 0.3348 0.076 Uiso 1 1 calc R
C10 C 0.7683(3) 0.7077(2) 0.35437(16) 0.102(6) Uani 1 1 d DU
H10A H 0.7629 0.6929 0.3552 0.123 Uiso 1 1 calc R
H10B H 0.7859 0.7080 0.3559 0.123 Uiso 1 1 calc R
C11 C 0.7558(3) 0.7214(2) 0.36851(18) 0.102(6) Uani 1 1 d U
H11B H 0.7610 0.7363 0.3678 0.122 Uiso 1 1 calc R
H11C H 0.7382 0.7209 0.3673 0.122 Uiso 1 1 calc R
C12 C 0.7635(2) 0.7115(2) 0.38570(17) 0.063(5) Uani 1 1 d U
H12A H 0.7604 0.6962 0.3856 0.076 Uiso 1 1 calc R
H12B H 0.7808 0.7138 0.3875 0.076 Uiso 1 1 calc R
C13 C 0.7490(2) 0.7221(2) 0.39978(17) 0.073(5) Uani 1 1 d U
H13A H 0.7319 0.7182 0.3989 0.088 Uiso 1 1 calc R
H13B H 0.7503 0.7376 0.3991 0.088 Uiso 1 1 calc R
C14 C 0.7599(2) 0.7138(2) 0.41695(17) 0.075(5) Uani 1 1 d U
H14A H 0.7605 0.6982 0.4172 0.090 Uiso 1 1 calc R
H14B H 0.7763 0.7193 0.4186 0.090 Uiso 1 1 calc R
C15 C 0.7485(2) 0.7403(2) 0.43795(16) 0.047(4) Uani 1 1 d U
H15A H 0.7634 0.7466 0.4352 0.056 Uiso 1 1 calc R
C16 C 0.7339(3) 0.7518(3) 0.45042(18) 0.061(5) Uani 1 1 d U
C17 C 0.7470(3) 0.7692(2) 0.45843(17) 0.065(5) Uani 1 1 d U
H17A H 0.7633 0.7723 0.4562 0.078 Uiso 1 1 calc R
C18 C 0.7332(3) 0.7811(3) 0.46989(19) 0.085(6) Uani 1 1 d U
H18A H 0.7413 0.7907 0.4769 0.102 Uiso 1 1 calc R
C19 C 0.7092(3) 0.7796(2) 0.47125(17) 0.063(5) Uani 1 1 d U
H19A H 0.7002 0.7889 0.4779 0.076 Uiso 1 1 calc R
C20 C 0.6978(3) 0.7627(3) 0.4619(2) 0.071(5) Uani 1 1 d U
C21 C 0.7081(3) 0.7475(3) 0.4515(2) 0.071(6) Uani 1 1 d U
C22 C 0.6583(2) 0.7715(2) 0.47610(15) 0.076(5) Uani 1 1 d U
H22A H 0.6682 0.7709 0.4860 0.113 Uiso 1 1 calc R
H22B H 0.6431 0.7643 0.4781 0.113 Uiso 1 1 calc R
H22C H 0.6553 0.7863 0.4732 0.113 Uiso 1 1 calc R
C23 C 0.7795(3) 0.6869(2) 0.27153(17) 0.103(6) Uani 1 1 d U
H23A H 0.7784 0.6965 0.2622 0.154 Uiso 1 1 calc R
H23B H 0.7738 0.6729 0.2683 0.154 Uiso 1 1 calc R
H23C H 0.7962 0.6859 0.2751 0.154 Uiso 1 1 calc R
C24 C 0.7622(3) 0.7176(3) 0.28599(19) 0.050(5) Uani 1 1 d U
C25 C 0.7763(3) 0.7323(3) 0.27688(19) 0.077(6) Uani 1 1 d U
H25A H 0.7872 0.7276 0.2687 0.092 Uiso 1 1 calc R
C26 C 0.7738(3) 0.7535(3) 0.28021(19) 0.083(6) Uani 1 1 d U
H26A H 0.7835 0.7630 0.2742 0.100 Uiso 1 1 calc R
C27 C 0.7575(3) 0.7625(3) 0.29213(19) 0.103(6) Uani 1 1 d U
H27A H 0.7476 0.7734 0.2868 0.123 Uiso 1 1 calc R
H27B H 0.7668 0.7693 0.3010 0.123 Uiso 1 1 calc R
C28 C 0.7418(3) 0.7456(3) 0.29914(19) 0.067(5) Uani 1 1 d DU
C29 C 0.7440(3) 0.7229(3) 0.29693(18) 0.044(5) Uani 1 1 d U
C30 C 0.7251(3) 0.7558(3) 0.31127(17) 0.076(6) Uani 1 1 d DU
H30A H 0.7275 0.7703 0.3135 0.092 Uiso 1 1 calc R
C31 C 0.6931(2) 0.7598(2) 0.33193(15) 0.052(4) Uani 1 1 d U
H31A H 0.6757 0.7569 0.3317 0.062 Uiso 1 1 calc R
H31B H 0.6959 0.7749 0.3299 0.062 Uiso 1 1 calc R
C32 C 0.7053(2) 0.7523(2) 0.34962(16) 0.085(5) Uani 1 1 d U
H32A H 0.7034 0.7369 0.3513 0.101 Uiso 1 1 calc R
H32B H 0.7226 0.7558 0.3499 0.101 Uiso 1 1 calc R
C33 C 0.6905(2) 0.7656(2) 0.36374(16) 0.068(5) Uani 1 1 d U
H33A H 0.6918 0.7809 0.3617 0.082 Uiso 1 1 calc R
H33B H 0.6734 0.7616 0.3636 0.082 Uiso 1 1 calc R
C34 C 0.7022(2) 0.7598(2) 0.38067(17) 0.071(5) Uani 1 1 d U
H34A H 0.7026 0.7443 0.3822 0.085 Uiso 1 1 calc R
H34B H 0.7187 0.7653 0.3814 0.085 Uiso 1 1 calc R
C35 C 0.6861(2) 0.7701(2) 0.39376(17) 0.073(5) Uani 1 1 d U
H35A H 0.6696 0.7645 0.3929 0.087 Uiso 1 1 calc R
H35B H 0.6854 0.7855 0.3920 0.087 Uiso 1 1 calc R
C36 C 0.6971(3) 0.7650(2) 0.41166(17) 0.083(5) Uani 1 1 d U
H36A H 0.7117 0.7734 0.4136 0.100 Uiso 1 1 calc R
H36B H 0.7011 0.7499 0.4126 0.100 Uiso 1 1 calc R
C37 C 0.6763(2) 0.7916(2) 0.42823(16) 0.047(5) Uani 1 1 d U
H37A H 0.6891 0.8001 0.4244 0.056 Uiso 1 1 calc R
C38 C 0.6575(3) 0.8013(3) 0.43782(19) 0.071(5) Uani 1 1 d U
C39 C 0.6615(2) 0.8238(2) 0.44239(17) 0.074(5) Uani 1 1 d U
H39A H 0.6775 0.8238 0.4475 0.088 Uiso 1 1 calc R
H39B H 0.6635 0.8310 0.4317 0.088 Uiso 1 1 calc R
C40 C 0.6478(3) 0.8390(3) 0.45231(17) 0.082(6) Uani 1 1 d U
H40A H 0.6525 0.8527 0.4554 0.099 Uiso 1 1 calc R
C41 C 0.6252(3) 0.8282(3) 0.45634(17) 0.082(6) Uani 1 1 d U
H41A H 0.6131 0.8362 0.4617 0.098 Uiso 1 1 calc R
C42 C 0.6202(3) 0.8064(3) 0.45276(19) 0.062(5) Uani 1 1 d U
C43 C 0.6358(3) 0.7925(2) 0.44282(17) 0.042(4) Uani 1 1 d U
C44 C 0.5799(3) 0.8071(2) 0.46579(18) 0.120(7) Uani 1 1 d U
H44A H 0.5869 0.8192 0.4715 0.180 Uiso 1 1 calc R
H44B H 0.5708 0.7985 0.4736 0.180 Uiso 1 1 calc R
H44C H 0.5692 0.8122 0.4571 0.180 Uiso 1 1 calc R
C45 C 0.7194(3) 0.7901(2) 0.26482(16) 0.101(6) Uani 1 1 d DU
H45A H 0.7334 0.7962 0.2703 0.151 Uiso 1 1 calc R
H45B H 0.7111 0.8010 0.2585 0.151 Uiso 1 1 calc R
H45C H 0.7246 0.7788 0.2575 0.151 Uiso 1 1 calc R
C46 C 0.7010(3) 0.7975(3) 0.2890(2) 0.075(6) Uani 1 1 d U
C47 C 0.7140(3) 0.8143(3) 0.29463(17) 0.121(7) Uani 1 1 d DU
H47A H 0.7287 0.8171 0.2892 0.145 Uiso 1 1 calc R
C48 C 0.7079(3) 0.8281(3) 0.3078(2) 0.112(7) Uani 1 1 d DU
H48B H 0.7176 0.8401 0.3098 0.134 Uiso 1 1 calc R
C49 C 0.6877(3) 0.8245(3) 0.3180(2) 0.120(7) Uani 1 1 d DU
H49A H 0.6838 0.8335 0.3269 0.144 Uiso 1 1 calc R
C50 C 0.6732(3) 0.8063(3) 0.3140(2) 0.079(6) Uani 1 1 d DU
C51 C 0.6780(3) 0.7926(3) 0.2988(2) 0.061(5) Uani 1 1 d U
C52 C 0.6520(3) 0.8035(3) 0.32510(18) 0.088(6) Uani 1 1 d DU
H52A H 0.6505 0.8138 0.3335 0.106 Uiso 1 1 calc R
C53 C 0.6158(3) 0.7911(2) 0.33850(18) 0.085(6) Uani 1 1 d U
H53A H 0.5995 0.7895 0.3339 0.102 Uiso 1 1 calc R
H53B H 0.6169 0.8045 0.3446 0.102 Uiso 1 1 calc R
C54 C 0.6230(3) 0.7716(3) 0.3496(2) 0.162(8) Uani 1 1 d U
H54A H 0.6392 0.7736 0.3541 0.195 Uiso 1 1 calc R
H54B H 0.6229 0.7585 0.3430 0.195 Uiso 1 1 calc R
C55 C 0.6036(4) 0.7695(3) 0.3647(2) 0.196(10) Uani 1 1 d DU
H55A H 0.5880 0.7742 0.3603 0.235 Uiso 1 1 calc R
H55B H 0.6020 0.7543 0.3672 0.235 Uiso 1 1 calc R
C56 C 0.6075(3) 0.7810(3) 0.3812(2) 0.184(9) Uani 1 1 d DU
H56A H 0.6031 0.7960 0.3799 0.220 Uiso 1 1 calc R
H56B H 0.6247 0.7804 0.3841 0.220 Uiso 1 1 calc R
C57 C 0.5920(3) 0.7713(2) 0.39660(18) 0.107(6) Uani 1 1 d DU
H57A H 0.5757 0.7671 0.3931 0.128 Uiso 1 1 calc R
H57B H 0.6002 0.7590 0.4016 0.128 Uiso 1 1 calc R
C58 C 0.5912(2) 0.7903(2) 0.40841(15) 0.060(5) Uani 1 1 d DU
H58A H 0.6074 0.7937 0.4125 0.072 Uiso 1 1 calc R
H58B H 0.5844 0.8028 0.4030 0.072 Uiso 1 1 calc R
C59 C 0.5541(2) 0.7926(2) 0.42350(16) 0.074(5) Uani 1 1 d DU
H59A H 0.5517 0.8032 0.4155 0.088 Uiso 1 1 calc R
C60 C 0.5333(3) 0.7906(2) 0.43479(18) 0.061(5) Uani 1 1 d U
C61 C 0.5124(3) 0.8033(2) 0.43152(18) 0.080(5) Uani 1 1 d U
H61A H 0.5114 0.8125 0.4223 0.096 Uiso 1 1 calc R
C62 C 0.4935(3) 0.8012(2) 0.4430(2) 0.094(6) Uani 1 1 d U
H62A H 0.4797 0.8094 0.4408 0.112 Uiso 1 1 calc R
C63 C 0.4924(3) 0.7892(2) 0.45662(18) 0.072(5) Uani 1 1 d U
H63A H 0.4791 0.7890 0.4639 0.086 Uiso 1 1 calc R
C64 C 0.5128(3) 0.7772(2) 0.45866(15) 0.052(5) Uani 1 1 d U
C65 C 0.5347(3) 0.7774(2) 0.4487(2) 0.063(5) Uani 1 1 d U
C66 C 0.4995(2) 0.7641(2) 0.48518(13) 0.085(5) Uani 1 1 d U
H66A H 0.4831 0.7652 0.4810 0.127 Uiso 1 1 calc R
H66B H 0.5034 0.7766 0.4916 0.127 Uiso 1 1 calc R
H66C H 0.5008 0.7516 0.4922 0.127 Uiso 1 1 calc R
C67 C 0.6236(2) 0.8093(2) 0.27631(15) 0.094(5) Uani 1 1 d U
H67A H 0.6127 0.8191 0.2709 0.141 Uiso 1 1 calc R
H67B H 0.6323 0.8011 0.2680 0.141 Uiso 1 1 calc R
H67C H 0.6351 0.8172 0.2830 0.141 Uiso 1 1 calc R
C68 C 0.5849(2) 0.7977(2) 0.28945(15) 0.042(4) Uani 1 1 d DU
C69 C 0.5741(3) 0.8171(2) 0.28344(17) 0.093(6) Uani 1 1 d DU
H69A H 0.5772 0.8181 0.2715 0.112 Uiso 1 1 calc R
H69B H 0.5823 0.8291 0.2888 0.112 Uiso 1 1 calc R
C70 C 0.5474(3) 0.8192(3) 0.2863(2) 0.118(7) Uani 1 1 d U
H70A H 0.5384 0.8299 0.2810 0.142 Uiso 1 1 calc R
C71 C 0.5363(3) 0.8046(3) 0.2972(2) 0.094(6) Uani 1 1 d U
H71A H 0.5201 0.8066 0.3001 0.112 Uiso 1 1 calc R
C72 C 0.5487(3) 0.7875(3) 0.30363(18) 0.055(5) Uani 1 1 d U
C73 C 0.5731(2) 0.7823(2) 0.30045(16) 0.048(4) Uani 1 1 d U
C74 C 0.5344(2) 0.7742(2) 0.31491(15) 0.061(5) Uani 1 1 d U
H74A H 0.5197 0.7797 0.3188 0.073 Uiso 1 1 calc R
C75 C 0.5226(2) 0.74624(19) 0.33305(13) 0.049(4) Uani 1 1 d U
H75A H 0.5220 0.7307 0.3325 0.059 Uiso 1 1 calc R
H75B H 0.5063 0.7519 0.3313 0.059 Uiso 1 1 calc R
C76 C 0.5333(3) 0.7539(2) 0.35047(19) 0.111(6) Uani 1 1 d U
H76A H 0.5508 0.7515 0.3508 0.133 Uiso 1 1 calc R
H76B H 0.5303 0.7691 0.3520 0.133 Uiso 1 1 calc R
C77 C 0.5204(2) 0.7406(2) 0.36482(17) 0.084(5) Uani 1 1 d U
H77A H 0.5030 0.7436 0.3648 0.100 Uiso 1 1 calc R
H77B H 0.5226 0.7254 0.3627 0.100 Uiso 1 1 calc R
C78 C 0.5306(2) 0.7460(2) 0.38125(16) 0.063(5) Uani 1 1 d U
H78A H 0.5267 0.7608 0.3839 0.075 Uiso 1 1 calc R
H78B H 0.5482 0.7446 0.3809 0.075 Uiso 1 1 calc R
C79 C 0.5200(2) 0.7310(2) 0.39491(15) 0.066(5) Uani 1 1 d U
H79A H 0.5261 0.7165 0.3935 0.079 Uiso 1 1 calc R
H79B H 0.5023 0.7307 0.3944 0.079 Uiso 1 1 calc R
C80 C 0.5291(2) 0.7410(2) 0.41281(15) 0.084(5) Uani 1 1 d U
H80A H 0.5468 0.7414 0.4133 0.101 Uiso 1 1 calc R
H80B H 0.5229 0.7555 0.4142 0.101 Uiso 1 1 calc R
C81 C 0.4982(2) 0.7326(2) 0.43423(16) 0.062(5) Uani 1 1 d U
H81A H 0.4916 0.7460 0.4316 0.075 Uiso 1 1 calc R
C82 C 0.4861(3) 0.7197(3) 0.44630(19) 0.073(5) Uani 1 1 d U
C83 C 0.4683(3) 0.7329(2) 0.45573(18) 0.076(5) Uani 1 1 d U
H83A H 0.4675 0.7476 0.4538 0.091 Uiso 1 1 calc R
C84 C 0.4535(3) 0.7240(3) 0.46699(17) 0.068(5) Uani 1 1 d U
H84A H 0.4422 0.7321 0.4730 0.082 Uiso 1 1 calc R
C85 C 0.4559(2) 0.7026(2) 0.46915(15) 0.056(5) Uani 1 1 d DU
H85A H 0.4452 0.6963 0.4768 0.067 Uiso 1 1 calc R
C86 C 0.4733(2) 0.6877(2) 0.46092(16) 0.063(5) Uani 1 1 d DU
C87 C 0.4909(2) 0.6970(3) 0.44900(16) 0.071(5) Uani 1 1 d DU
C88 C 0.4647(2) 0.6559(2) 0.47646(13) 0.075(5) Uani 1 1 d U
H88A H 0.4587 0.6672 0.4835 0.113 Uiso 1 1 calc R
H88B H 0.4765 0.6475 0.4825 0.113 Uiso 1 1 calc R
H88C H 0.4514 0.6468 0.4731 0.113 Uiso 1 1 calc R
C89 C 0.5576(2) 0.75821(19) 0.26641(13) 0.082(5) Uani 1 1 d U
H89A H 0.5490 0.7544 0.2563 0.122 Uiso 1 1 calc R
H89B H 0.5747 0.7555 0.2650 0.122 Uiso 1 1 calc R
H89C H 0.5551 0.7732 0.2688 0.122 Uiso 1 1 calc R
C90 C 0.5220(3) 0.7450(3) 0.28117(19) 0.068(5) Uani 1 1 d U
C91 C 0.5072(3) 0.7584(2) 0.27263(16) 0.057(5) Uani 1 1 d U
H91A H 0.5128 0.7684 0.2649 0.069 Uiso 1 1 calc R
C92 C 0.4825(3) 0.7557(3) 0.27643(18) 0.087(6) Uani 1 1 d U
H92A H 0.4712 0.7645 0.2711 0.104 Uiso 1 1 calc R
C93 C 0.4739(3) 0.7404(3) 0.2877(2) 0.105(7) Uani 1 1 d U
H93A H 0.4574 0.7395 0.2904 0.126 Uiso 1 1 calc R
C94 C 0.4903(3) 0.7273(2) 0.29461(19) 0.062(5) Uani 1 1 d U
C95 C 0.5159(3) 0.7280(2) 0.29306(17) 0.055(5) Uani 1 1 d U
C96 C 0.4798(2) 0.7152(2) 0.30859(16) 0.067(5) Uani 1 1 d U
H96A H 0.4656 0.7206 0.3134 0.080 Uiso 1 1 calc R
C97 C 0.4754(2) 0.6875(2) 0.32963(15) 0.069(5) Uani 1 1 d U
H97A H 0.4763 0.6719 0.3293 0.082 Uiso 1 1 calc R
H97B H 0.4584 0.6915 0.3283 0.082 Uiso 1 1 calc R
C98 C 0.4843(2) 0.6952(2) 0.34648(16) 0.062(5) Uani 1 1 d U
H98A H 0.4809 0.7104 0.3475 0.074 Uiso 1 1 calc R
H98B H 0.5018 0.6933 0.3471 0.074 Uiso 1 1 calc R
C99 C 0.4718(2) 0.6829(2) 0.36214(18) 0.086(5) Uani 1 1 d U
H99A H 0.4543 0.6829 0.3605 0.103 Uiso 1 1 calc R
H99B H 0.4772 0.6680 0.3620 0.103 Uiso 1 1 calc R
C100 C 0.4771(2) 0.6919(2) 0.37888(16) 0.053(4) Uani 1 1 d U
H10C H 0.4697 0.7059 0.3800 0.064 Uiso 1 1 calc R
H10D H 0.4946 0.6934 0.3804 0.064 Uiso 1 1 calc R
C101 C 0.4669(2) 0.6769(2) 0.39197(16) 0.060(5) Uani 1 1 d U
H10E H 0.4496 0.6747 0.3901 0.072 Uiso 1 1 calc R
H10F H 0.4751 0.6631 0.3914 0.072 Uiso 1 1 calc R
C102 C 0.4710(2) 0.6867(2) 0.40822(17) 0.096(6) Uani 1 1 d U
H10G H 0.4604 0.6991 0.4096 0.115 Uiso 1 1 calc R
H10H H 0.4878 0.6915 0.4092 0.115 Uiso 1 1 calc R
C103 C 0.4418(2) 0.6715(2) 0.42705(14) 0.056(4) Uani 1 1 d U
H10I H 0.4329 0.6834 0.4234 0.067 Uiso 1 1 calc R
C104 C 0.4309(3) 0.6551(3) 0.43835(16) 0.051(5) Uani 1 1 d U
C105 C 0.4064(3) 0.6621(2) 0.44431(17) 0.084(6) Uani 1 1 d U
H10J H 0.3997 0.6748 0.4403 0.100 Uiso 1 1 calc R
C106 C 0.3937(3) 0.6499(3) 0.45565(17) 0.071(5) Uani 1 1 d U
H10K H 0.3787 0.6547 0.4597 0.085 Uiso 1 1 calc R
C107 C 0.4028(3) 0.6306(3) 0.46105(17) 0.075(5) Uani 1 1 d U
H10L H 0.3936 0.6219 0.4681 0.090 Uiso 1 1 calc R
C108 C 0.4269(3) 0.6239(2) 0.45569(17) 0.069(5) Uani 1 1 d U
C109 C 0.4405(2) 0.6370(2) 0.44438(18) 0.053(5) Uani 1 1 d U
C110 C 0.4214(2) 0.59082(19) 0.47019(14) 0.075(5) Uani 1 1 d U
H11D H 0.4183 0.5981 0.4806 0.113 Uiso 1 1 calc R
H11E H 0.4299 0.5776 0.4723 0.113 Uiso 1 1 calc R
H11F H 0.4062 0.5878 0.4647 0.113 Uiso 1 1 calc R
C111 C 0.4384(2) 0.70247(18) 0.26323(13) 0.078(5) Uani 1 1 d U
H11G H 0.4505 0.7031 0.2545 0.117 Uiso 1 1 calc R
H11H H 0.4345 0.7168 0.2668 0.117 Uiso 1 1 calc R
H11I H 0.4240 0.6955 0.2591 0.117 Uiso 1 1 calc R
C112 C 0.4337(3) 0.6872(3) 0.29027(19) 0.090(6) Uani 1 1 d U
C113 C 0.4160(3) 0.7012(2) 0.2950(2) 0.083(6) Uani 1 1 d U
H11J H 0.4133 0.7130 0.2881 0.100 Uiso 1 1 calc R
C114 C 0.4011(2) 0.6994(2) 0.30978(18) 0.060(5) Uani 1 1 d U
H11K H 0.3900 0.7098 0.3131 0.072 Uiso 1 1 calc R
C115 C 0.4052(3) 0.6799(3) 0.3188(2) 0.122(7) Uani 1 1 d U
H11L H 0.3952 0.6770 0.3279 0.146 Uiso 1 1 calc R
C116 C 0.4235(3) 0.6647(2) 0.31462(19) 0.054(5) Uani 1 1 d U
C117 C 0.4370(2) 0.6681(2) 0.30012(19) 0.058(5) Uani 1 1 d U
C118 C 0.4244(2) 0.6479(2) 0.32719(17) 0.068(5) Uani 1 1 d U
H11M H 0.4129 0.6482 0.3358 0.081 Uiso 1 1 calc R
C119 C 0.4395(2) 0.6172(2) 0.34126(14) 0.074(5) Uani 1 1 d U
H11N H 0.4370 0.6028 0.3370 0.089 Uiso 1 1 calc R
H11O H 0.4262 0.6206 0.3488 0.089 Uiso 1 1 calc R
C120 C 0.4643(3) 0.6186(2) 0.35074(18) 0.100(6) Uani 1 1 d DU
H12C H 0.4669 0.6331 0.3546 0.121 Uiso 1 1 calc R
H12D H 0.4775 0.6148 0.3432 0.121 Uiso 1 1 calc R
C121 C 0.4644(3) 0.6027(3) 0.3663(2) 0.142(8) Uani 1 1 d DU
H12E H 0.4597 0.5885 0.3623 0.170 Uiso 1 1 calc R
H12F H 0.4811 0.6015 0.3702 0.170 Uiso 1 1 calc R
C122 C 0.4485(3) 0.6080(2) 0.38107(18) 0.089(6) Uani 1 1 d U
H12G H 0.4315 0.6065 0.3780 0.107 Uiso 1 1 calc R
H12H H 0.4513 0.6228 0.3844 0.107 Uiso 1 1 calc R
C123 C 0.4547(2) 0.5923(2) 0.39647(16) 0.076(5) Uani 1 1 d U
H12I H 0.4540 0.5775 0.3928 0.091 Uiso 1 1 calc R
H12J H 0.4711 0.5952 0.4006 0.091 Uiso 1 1 calc R
C124 C 0.4365(2) 0.5962(2) 0.40999(14) 0.064(5) Uani 1 1 d U
H12K H 0.4376 0.6110 0.4138 0.077 Uiso 1 1 calc R
H12L H 0.4201 0.5936 0.4059 0.077 Uiso 1 1 calc R
C125 C 0.4303(2) 0.5631(2) 0.42610(18) 0.084(5) Uani 1 1 d U
H12M H 0.4183 0.5605 0.4181 0.100 Uiso 1 1 calc R
C126 C 0.4326(3) 0.5464(3) 0.43899(19) 0.058(5) Uani 1 1 d U
C127 C 0.4158(3) 0.5287(3) 0.43732(18) 0.075(5) Uani 1 1 d U
H12N H 0.4037 0.5294 0.4291 0.090 Uiso 1 1 calc R
C128 C 0.4170(3) 0.5108(3) 0.44746(19) 0.094(6) Uani 1 1 d DU
H12O H 0.4058 0.4997 0.4462 0.113 Uiso 1 1 calc R
C129 C 0.4355(3) 0.5095(2) 0.45993(15) 0.067(5) Uani 1 1 d DU
H12P H 0.4450 0.4966 0.4578 0.080 Uiso 1 1 calc R
H12Q H 0.4276 0.5077 0.4707 0.080 Uiso 1 1 calc R
C130 C 0.4521(2) 0.5271(2) 0.46132(16) 0.060(5) Uani 1 1 d DU
C131 C 0.4507(3) 0.5446(2) 0.4515(2) 0.064(5) Uani 1 1 d U
C132 C 0.4674(2) 0.51047(19) 0.48608(13) 0.082(5) Uani 1 1 d U
H13C H 0.4589 0.4982 0.4817 0.124 Uiso 1 1 calc R
H13D H 0.4583 0.5163 0.4953 0.124 Uiso 1 1 calc R
H13E H 0.4833 0.5062 0.4899 0.124 Uiso 1 1 calc R
C133 C 0.8202(3) 0.6252(2) 0.23138(18) 0.135(7) Uani 1 1 d DU
H13F H 0.8115 0.6281 0.2212 0.202 Uiso 1 1 calc R
H13G H 0.8335 0.6155 0.2291 0.202 Uiso 1 1 calc R
H13H H 0.8265 0.6384 0.2358 0.202 Uiso 1 1 calc R
C134 C 0.8032(3) 0.6152(2) 0.24395(17) 0.098(6) Uani 1 1 d DU
C135 C 0.7109(2) 0.5568(2) 0.26112(15) 0.096(6) Uani 1 1 d DU
H13I H 0.7075 0.5447 0.2681 0.144 Uiso 1 1 calc R
H13J H 0.7112 0.5524 0.2496 0.144 Uiso 1 1 calc R
H13K H 0.6985 0.5676 0.2627 0.144 Uiso 1 1 calc R
C136 C 0.7352(2) 0.5660(3) 0.26572(18) 0.113(6) Uani 1 1 d DU
C137 C 0.7264(2) 0.6287(2) 0.26402(16) 0.094(6) Uani 1 1 d U
H13M H 0.7317 0.6148 0.2605 0.141 Uiso 1 1 calc R
H13N H 0.7263 0.6383 0.2546 0.141 Uiso 1 1 calc R
H13O H 0.7102 0.6277 0.2686 0.141 Uiso 1 1 calc R
C138 C 0.7433(2) 0.6371(2) 0.27707(16) 0.069(5) Uani 1 1 d U
C139 C 0.7092(2) 0.6201(2) 0.32903(14) 0.079(5) Uani 1 1 d DU
H13P H 0.7049 0.6344 0.3325 0.118 Uiso 1 1 calc R
H13Q H 0.7103 0.6110 0.3387 0.118 Uiso 1 1 calc R
H13R H 0.6970 0.6147 0.3215 0.118 Uiso 1 1 calc R
C140 C 0.7338(2) 0.6206(2) 0.32020(14) 0.055(4) Uani 1 1 d DU
C141 C 0.7047(2) 0.6732(2) 0.35900(15) 0.082(5) Uani 1 1 d U
H14C H 0.6890 0.6770 0.3635 0.123 Uiso 1 1 calc R
H14D H 0.7173 0.6781 0.3664 0.123 Uiso 1 1 calc R
H14E H 0.7057 0.6578 0.3579 0.123 Uiso 1 1 calc R
C142 C 0.7077(2) 0.6833(2) 0.34230(17) 0.084(5) Uani 1 1 d U
C143 C 0.6717(2) 0.6483(2) 0.29307(16) 0.097(6) Uani 1 1 d DU
H14F H 0.6836 0.6370 0.2939 0.145 Uiso 1 1 calc R
H14G H 0.6669 0.6501 0.2816 0.145 Uiso 1 1 calc R
H14H H 0.6577 0.6446 0.2997 0.145 Uiso 1 1 calc R
C144 C 0.6820(2) 0.6680(2) 0.29918(16) 0.077(5) Uani 1 1 d DU
C145 C 0.7048(2) 0.6992(2) 0.26454(15) 0.083(5) Uani 1 1 d U
H14I H 0.7193 0.6979 0.2712 0.125 Uiso 1 1 calc R
H14J H 0.7088 0.6975 0.2529 0.125 Uiso 1 1 calc R
H14K H 0.6933 0.6884 0.2678 0.125 Uiso 1 1 calc R
C146 C 0.6938(2) 0.7210(2) 0.26719(15) 0.071(5) Uani 1 1 d U
C147 C 0.6392(2) 0.7927(2) 0.22695(15) 0.096(6) Uani 1 1 d DU
H14L H 0.6266 0.7849 0.2213 0.144 Uiso 1 1 calc R
H14M H 0.6529 0.7946 0.2196 0.144 Uiso 1 1 calc R
H14N H 0.6332 0.8065 0.2303 0.144 Uiso 1 1 calc R
C148 C 0.6471(2) 0.7805(2) 0.24210(16) 0.071(5) Uani 1 1 d DU
C149 C 0.6276(2) 0.7092(2) 0.26294(17) 0.098(6) Uani 1 1 d U
H14O H 0.6145 0.6992 0.2611 0.148 Uiso 1 1 calc R
H14P H 0.6412 0.7018 0.2679 0.148 Uiso 1 1 calc R
H14Q H 0.6325 0.7153 0.2525 0.148 Uiso 1 1 calc R
C150 C 0.6194(3) 0.7260(3) 0.27397(19) 0.098(6) Uani 1 1 d U
C151 C 0.6296(2) 0.6988(2) 0.32881(17) 0.119(6) Uani 1 1 d U
H15B H 0.6128 0.6949 0.3305 0.179 Uiso 1 1 calc R
H15C H 0.6377 0.7000 0.3394 0.179 Uiso 1 1 calc R
H15D H 0.6375 0.6879 0.3222 0.179 Uiso 1 1 calc R
C152 C 0.6310(2) 0.7214(2) 0.31920(15) 0.056(4) Uani 1 1 d U
C153 C 0.5997(3) 0.6637(2) 0.29151(18) 0.128(7) Uani 1 1 d U
H15E H 0.6141 0.6725 0.2919 0.192 Uiso 1 1 calc R
H15F H 0.5969 0.6590 0.2802 0.192 Uiso 1 1 calc R
H15G H 0.6019 0.6514 0.2986 0.192 Uiso 1 1 calc R
C154 C 0.5775(2) 0.6768(2) 0.29764(15) 0.056(4) Uani 1 1 d U
C155 C 0.5715(2) 0.6931(2) 0.35675(15) 0.080(5) Uani 1 1 d U
H15H H 0.5645 0.6797 0.3603 0.120 Uiso 1 1 calc R
H15I H 0.5676 0.7041 0.3647 0.120 Uiso 1 1 calc R
H15J H 0.5889 0.6916 0.3560 0.120 Uiso 1 1 calc R
C156 C 0.5612(2) 0.6992(2) 0.33978(18) 0.073(5) Uani 1 1 d U
C157 C 0.7081(2) 0.6475(2) 0.41376(15) 0.087(5) Uani 1 1 d DU
H15K H 0.7078 0.6328 0.4101 0.131 Uiso 1 1 calc R
H15L H 0.7075 0.6568 0.4042 0.131 Uiso 1 1 calc R
H15M H 0.6943 0.6502 0.4208 0.131 Uiso 1 1 calc R
C158 C 0.7313(2) 0.6516(2) 0.42336(14) 0.060(5) Uani 1 1 d DU
C159 C 0.6638(2) 0.7049(2) 0.38644(16) 0.113(6) Uani 1 1 d U
H15N H 0.6504 0.7130 0.3820 0.169 Uiso 1 1 calc R
H15O H 0.6591 0.6901 0.3875 0.169 Uiso 1 1 calc R
H15P H 0.6775 0.7060 0.3790 0.169 Uiso 1 1 calc R
C160 C 0.6718(2) 0.7150(2) 0.40629(15) 0.059(4) Uani 1 1 d U
C161 C 0.6395(2) 0.6676(2) 0.44793(17) 0.104(6) Uani 1 1 d U
H16A H 0.6231 0.6730 0.4478 0.155 Uiso 1 1 calc R
H16B H 0.6433 0.6621 0.4588 0.155 Uiso 1 1 calc R
H16C H 0.6412 0.6564 0.4398 0.155 Uiso 1 1 calc R
C162 C 0.6579(2) 0.6866(2) 0.44357(14) 0.049(4) Uani 1 1 d U
C163 C 0.6040(2) 0.6993(2) 0.41361(15) 0.079(5) Uani 1 1 d U
H16D H 0.6211 0.6989 0.4107 0.119 Uiso 1 1 calc R
H16E H 0.5945 0.7001 0.4036 0.119 Uiso 1 1 calc R
H16F H 0.5998 0.6866 0.4197 0.119 Uiso 1 1 calc R
C164 C 0.5993(2) 0.7179(2) 0.42380(16) 0.080(5) Uani 1 1 d U
C165 C 0.6066(3) 0.7052(2) 0.47826(17) 0.116(6) Uani 1 1 d U
H16G H 0.5895 0.7046 0.4808 0.174 Uiso 1 1 calc R
H16H H 0.6158 0.7058 0.4885 0.174 Uiso 1 1 calc R
H16I H 0.6112 0.6926 0.4721 0.174 Uiso 1 1 calc R
C166 C 0.6122(3) 0.7260(3) 0.46733(16) 0.092(6) Uani 1 1 d U
C167 C 0.5929(3) 0.7733(2) 0.51493(18) 0.147(8) Uani 1 1 d DU
H16J H 0.5852 0.7713 0.5256 0.220 Uiso 1 1 calc R
H16K H 0.5921 0.7882 0.5119 0.220 Uiso 1 1 calc R
H16L H 0.6096 0.7689 0.5156 0.220 Uiso 1 1 calc R
C168 C 0.5799(2) 0.7602(2) 0.50200(15) 0.058(4) Uani 1 1 d DU
C169 C 0.5324(2) 0.6783(2) 0.47958(14) 0.066(5) Uani 1 1 d U
H16M H 0.5285 0.6745 0.4909 0.099 Uiso 1 1 calc R
H16N H 0.5467 0.6705 0.4761 0.099 Uiso 1 1 calc R
H16O H 0.5190 0.6747 0.4724 0.099 Uiso 1 1 calc R
C170 C 0.5374(2) 0.7021(2) 0.47856(14) 0.061(5) Uani 1 1 d U
C171 C 0.5810(2) 0.6364(2) 0.44648(16) 0.097(6) Uani 1 1 d U
H17B H 0.5735 0.6225 0.4457 0.145 Uiso 1 1 calc R
H17C H 0.5868 0.6387 0.4577 0.145 Uiso 1 1 calc R
H17D H 0.5946 0.6371 0.4389 0.145 Uiso 1 1 calc R
C172 C 0.5621(3) 0.6541(2) 0.44191(16) 0.088(5) Uani 1 1 d U
C173 C 0.5381(2) 0.6554(2) 0.38616(16) 0.100(6) Uani 1 1 d DU
H17E H 0.5518 0.6626 0.3812 0.149 Uiso 1 1 calc R
H17F H 0.5240 0.6571 0.3792 0.149 Uiso 1 1 calc R
H17G H 0.5418 0.6404 0.3873 0.149 Uiso 1 1 calc R
C174 C 0.5331(2) 0.6649(2) 0.40304(16) 0.076(5) Uani 1 1 d DU
C175 C 0.5340(2) 0.6077(2) 0.47906(15) 0.079(5) Uani 1 1 d DU
H17H H 0.5438 0.6205 0.4796 0.119 Uiso 1 1 calc R
H17I H 0.5436 0.5962 0.4746 0.119 Uiso 1 1 calc R
H17J H 0.5286 0.6040 0.4901 0.119 Uiso 1 1 calc R
C176 C 0.5124(2) 0.6116(2) 0.46805(16) 0.089(5) Uani 1 1 d DU
C177 C 0.5634(2) 0.5395(2) 0.48133(15) 0.083(5) Uani 1 1 d DU
H17K H 0.5651 0.5242 0.4825 0.124 Uiso 1 1 calc R
H17L H 0.5692 0.5464 0.4913 0.124 Uiso 1 1 calc R
H17M H 0.5728 0.5443 0.4719 0.124 Uiso 1 1 calc R
C178 C 0.5369(2) 0.5450(2) 0.47864(17) 0.105(6) Uani 1 1 d DU
C179 C 0.4522(3) 0.5896(2) 0.51929(17) 0.116(6) Uani 1 1 d U
H17O H 0.4622 0.6001 0.5247 0.175 Uiso 1 1 calc R
H17P H 0.4473 0.5789 0.5273 0.175 Uiso 1 1 calc R
H17Q H 0.4380 0.5964 0.5147 0.175 Uiso 1 1 calc R
C180 C 0.4668(2) 0.5789(2) 0.50514(16) 0.063(5) Uani 1 1 d U

loop_
_atom_site_aniso_label
_atom_site_aniso_U_11
_atom_site_aniso_U_22
_atom_site_aniso_U_33
_atom_site_aniso_U_23
_atom_site_aniso_U_13
_atom_site_aniso_U_12
Ho1 0.0666(6) 0.1547(11) 0.0933(8) 0.0095(7) 0.0055(6) -0.0014(6)
Ho2 0.0725(7) 0.1597(11) 0.0984(8) 0.0100(7) 0.0094(6) -0.0043(6)
Ho3 0.0690(7) 0.1710(12) 0.1020(8) -0.0099(7) -0.0005(6) 0.0019(7)
Ho4 0.0691(7) 0.1606(11) 0.1006(8) -0.0050(7) 0.0013(6) 0.0014(7)
Cd1 0.0351(7) 0.1015(12) 0.0473(9) 0.0031(8) 0.0047(6) 0.0018(7)
Cd2 0.0369(7) 0.0961(12) 0.0562(9) -0.0096(8) 0.0006(7) -0.0017(7)
Cd3 0.0396(7) 0.1019(12) 0.0532(9) 0.0110(8) 0.0073(7) -0.0058(7)
Cd4 0.0375(7) 0.1061(12) 0.0449(8) -0.0062(8) 0.0038(6) 0.0028(7)
Cd5 0.0357(7) 0.1074(12) 0.0461(9) 0.0061(8) 0.0064(6) -0.0033(7)
Cd6 0.0389(7) 0.1012(12) 0.0425(9) -0.0061(8) -0.0007(6) 0.0005(7)
Cd7 0.0482(8) 0.1045(12) 0.0536(9) -0.0171(8) -0.0028(7) -0.0026(7)
Cd8 0.0398(7) 0.0931(11) 0.0407(8) 0.0013(7) 0.0065(6) -0.0022(7)
Cd9 0.0338(7) 0.1011(12) 0.0428(8) 0.0079(7) 0.0021(6) -0.0025(7)
Cd10 0.0339(7) 0.0955(11) 0.0513(9) 0.0050(8) 0.0043(6) -0.0024(7)
Cd11 0.0397(7) 0.0948(11) 0.0504(9) 0.0112(8) 0.0018(6) -0.0024(7)
Cd12 0.0453(8) 0.1145(13) 0.0497(9) -0.0028(8) 0.0106(7) 0.0064(8)
N1 0.070(7) 0.074(8) 0.059(7) -0.007(6) 0.005(7) -0.013(7)
N2 0.032(6) 0.077(8) 0.060(7) -0.005(6) -0.006(6) 0.007(6)
N3 0.062(7) 0.084(8) 0.047(7) -0.009(6) -0.018(6) 0.008(7)
N4 0.036(6) 0.075(8) 0.055(7) 0.003(7) 0.005(6) 0.000(6)
N5 0.056(7) 0.075(8) 0.062(7) 0.011(7) 0.002(6) -0.007(6)
N6 0.028(6) 0.050(7) 0.043(7) 0.005(6) -0.007(6) -0.003(6)
N7 0.059(6) 0.060(7) 0.044(6) -0.011(6) -0.003(5) -0.008(6)
N8 0.060(6) 0.030(7) 0.057(6) -0.002(5) -0.005(5) -0.016(5)
N9 0.048(6) 0.072(7) 0.058(7) 0.021(6) 0.010(6) 0.000(6)
N10 0.045(6) 0.080(8) 0.052(7) 0.001(6) -0.007(5) -0.003(6)
N11 0.047(6) 0.073(7) 0.066(7) 0.000(6) 0.002(6) -0.006(6)
N12 0.043(6) 0.057(7) 0.056(6) -0.009(6) 0.003(5) 0.004(5)
O1 0.050(6) 0.073(7) 0.069(7) -0.002(6) 0.027(5) 0.005(6)
O2 0.033(5) 0.075(7) 0.048(6) 0.000(5) 0.007(5) -0.007(5)
O3 0.049(6) 0.061(7) 0.057(6) -0.009(5) -0.009(5) 0.008(5)
O4 0.066(6) 0.091(7) 0.072(7) -0.013(6) -0.003(6) 0.004(6)
O5 0.053(6) 0.064(7) 0.044(6) -0.018(5) -0.007(5) -0.003(5)
O6 0.038(5) 0.051(7) 0.068(6) 0.018(5) 0.010(5) 0.007(5)
O7 0.047(5) 0.054(6) 0.049(6) 0.001(5) 0.014(5) 0.018(5)
O8 0.070(6) 0.087(7) 0.071(7) -0.026(6) -0.002(6) 0.015(6)
O9 0.055(6) 0.095(8) 0.091(7) 0.010(6) -0.015(6) -0.014(6)
O10 0.058(6) 0.060(7) 0.069(6) 0.009(5) 0.014(5) -0.011(5)
O11 0.059(6) 0.083(7) 0.060(6) 0.007(5) 0.011(5) -0.002(5)
O12 0.049(5) 0.075(7) 0.083(6) -0.015(5) 0.022(5) 0.019(5)
O13 0.056(6) 0.082(7) 0.058(6) 0.023(5) 0.006(5) -0.003(5)
O14 0.032(5) 0.043(6) 0.082(6) 0.024(5) 0.014(5) -0.002(4)
O15 0.020(4) 0.043(6) 0.046(5) -0.015(4) 0.005(4) 0.009(4)
O16 0.053(6) 0.064(6) 0.080(6) 0.013(5) -0.016(5) -0.002(5)
O17 0.069(6) 0.084(7) 0.049(6) -0.003(5) 0.013(5) -0.018(5)
O18 0.032(5) 0.078(7) 0.071(6) 0.027(5) 0.001(5) 0.010(5)
O19 0.041(5) 0.100(7) 0.046(6) 0.006(5) 0.009(5) -0.004(5)
O20 0.052(5) 0.067(6) 0.064(6) -0.008(5) 0.005(5) 0.024(5)
O21 0.067(6) 0.080(7) 0.057(6) 0.007(5) 0.022(5) -0.012(5)
O22 0.062(6) 0.075(7) 0.068(6) -0.011(5) -0.002(5) 0.007(5)
O23 0.060(6) 0.080(7) 0.056(6) -0.002(5) 0.016(5) 0.007(5)
O24 0.063(6) 0.049(6) 0.071(6) 0.012(5) -0.010(5) -0.002(5)
O25 0.101(7) 0.105(7) 0.073(6) -0.011(6) 0.041(6) -0.006(6)
O26 0.102(7) 0.096(7) 0.081(6) 0.001(6) 0.014(6) -0.023(6)
O27 0.078(6) 0.091(7) 0.065(6) 0.001(5) -0.022(5) -0.004(5)
O28 0.074(6) 0.071(7) 0.074(6) -0.034(5) 0.001(5) -0.005(5)
O29 0.061(6) 0.072(7) 0.058(6) -0.005(5) -0.003(5) 0.002(5)
O30 0.050(5) 0.071(7) 0.051(6) 0.000(5) 0.008(5) -0.005(5)
O31 0.024(5) 0.042(6) 0.060(5) 0.012(5) 0.031(4) 0.006(4)
O32 0.062(6) 0.087(7) 0.062(6) -0.010(5) 0.013(5) -0.002(5)
O33 0.065(6) 0.087(7) 0.055(6) 0.004(5) 0.011(5) 0.018(5)
O34 0.049(6) 0.096(7) 0.091(6) -0.003(5) -0.016(5) 0.012(5)
O35 0.073(6) 0.092(7) 0.074(6) -0.022(5) 0.024(5) 0.011(5)
O36 0.054(6) 0.098(7) 0.071(6) -0.009(5) 0.002(5) 0.002(5)
O37 0.066(6) 0.100(7) 0.084(6) 0.013(6) 0.006(5) 0.013(5)
O38 0.070(6) 0.087(7) 0.049(6) 0.009(5) -0.009(5) 0.007(5)
O39 0.079(6) 0.078(7) 0.073(6) 0.012(5) 0.009(5) 0.011(5)
O40 0.062(6) 0.070(6) 0.039(5) 0.011(5) 0.003(5) 0.007(5)
O41 0.059(6) 0.073(7) 0.068(6) 0.020(5) -0.008(5) 0.007(5)
O42 0.044(5) 0.089(7) 0.040(5) 0.007(5) 0.015(4) 0.022(5)
O43 0.075(6) 0.070(7) 0.066(6) -0.016(5) 0.013(5) -0.004(5)
O44 0.069(6) 0.022(6) 0.098(6) -0.025(5) 0.024(5) -0.004(5)
O45 0.074(6) 0.080(7) 0.068(6) -0.018(5) 0.006(5) -0.006(5)
O46 0.063(6) 0.092(7) 0.065(6) 0.024(5) 0.007(5) 0.015(5)
O47 0.084(6) 0.094(7) 0.054(6) -0.001(5) 0.015(5) -0.022(5)
O48 0.054(6) 0.100(7) 0.074(6) 0.009(5) 0.003(5) -0.006(5)
O49 0.051(5) 0.081(7) 0.063(6) -0.011(5) 0.000(5) -0.006(5)
O50 0.028(5) 0.045(6) 0.051(5) 0.006(5) -0.013(4) 0.003(4)
O51 0.047(5) 0.078(7) 0.084(6) -0.006(5) 0.005(5) 0.013(5)
O52 0.071(6) 0.100(7) 0.054(6) -0.001(5) 0.020(5) 0.018(5)
O53 0.061(6) 0.110(7) 0.065(6) -0.043(5) 0.012(5) 0.003(5)
O54 0.071(6) 0.060(6) 0.078(6) -0.003(5) 0.024(5) -0.006(5)
O55 0.059(5) 0.034(6) 0.074(6) 0.021(5) 0.005(5) 0.014(4)
O56 0.043(5) 0.102(7) 0.058(6) 0.027(5) 0.010(5) -0.004(5)
O57 0.058(6) 0.080(7) 0.060(6) -0.005(5) 0.004(5) -0.007(5)
O58 0.053(6) 0.069(6) 0.068(6) -0.007(5) -0.014(5) -0.002(5)
O59 0.054(6) 0.090(7) 0.058(6) 0.003(5) -0.025(5) -0.011(5)
O60 0.067(6) 0.115(7) 0.080(6) 0.009(6) 0.003(5) 0.017(6)
O61 0.105(7) 0.130(8) 0.088(7) -0.016(6) 0.034(6) -0.006(6)
O62 0.112(7) 0.097(7) 0.066(6) 0.000(6) 0.017(6) 0.019(6)
O63 0.041(5) 0.084(7) 0.085(6) -0.003(5) 0.001(5) -0.002(5)
O64 0.059(6) 0.079(7) 0.089(6) 0.000(5) -0.007(5) -0.006(5)
O65 0.032(5) 0.083(7) 0.075(6) 0.006(5) 0.001(5) -0.013(5)
O66 0.063(6) 0.066(6) 0.054(6) -0.010(5) -0.001(5) 0.002(5)
O67 0.070(6) 0.099(7) 0.029(5) 0.010(5) 0.008(5) -0.002(5)
O68 0.035(5) 0.078(7) 0.058(6) -0.004(5) 0.000(4) 0.015(5)
O69 0.064(6) 0.097(7) 0.042(6) 0.012(5) -0.010(5) 0.008(5)
O70 0.088(6) 0.077(7) 0.064(6) -0.003(5) 0.010(5) -0.006(5)
O71 0.070(6) 0.088(7) 0.059(6) -0.012(5) -0.005(5) 0.014(5)
O72 0.043(5) 0.105(7) 0.089(6) 0.019(5) -0.004(5) 0.015(5)
C1 0.078(9) 0.098(10) 0.086(9) 0.007(8) 0.014(8) -0.010(8)
C2 0.060(9) 0.058(9) 0.070(9) -0.016(8) 0.016(8) 0.007(8)
C3 0.085(9) 0.083(10) 0.093(9) -0.012(8) 0.006(8) -0.003(8)
C4 0.076(9) 0.102(10) 0.085(9) -0.003(8) 0.001(8) 0.012(8)
C5 0.056(8) 0.078(9) 0.075(9) -0.009(7) -0.012(7) -0.024(7)
C6 0.062(8) 0.079(9) 0.073(9) 0.000(8) -0.007(7) -0.002(8)
C7 0.055(8) 0.073(9) 0.057(9) 0.015(7) 0.002(7) -0.002(8)
C8 0.086(9) 0.097(10) 0.064(9) -0.019(8) 0.002(8) 0.011(8)
C9 0.065(8) 0.073(9) 0.051(8) 0.026(7) -0.008(7) 0.009(7)
C10 0.093(9) 0.107(10) 0.106(9) -0.017(8) 0.035(8) -0.008(8)
C11 0.102(9) 0.112(10) 0.091(9) 0.003(8) 0.013(8) 0.002(8)
C12 0.069(8) 0.055(9) 0.066(8) 0.005(7) -0.016(7) -0.010(7)
C13 0.050(8) 0.098(9) 0.072(9) 0.001(8) -0.008(7) 0.002(7)
C14 0.064(8) 0.089(9) 0.072(9) -0.017(8) -0.005(8) -0.010(7)
C15 0.045(7) 0.044(8) 0.052(8) -0.016(7) 0.000(7) 0.003(7)
C16 0.066(8) 0.058(9) 0.057(8) 0.002(7) 0.002(7) 0.009(8)
C17 0.058(8) 0.070(9) 0.066(9) -0.012(7) -0.025(7) 0.012(7)
C18 0.063(9) 0.110(10) 0.081(9) -0.009(8) -0.010(8) -0.004(8)
C19 0.062(8) 0.070(9) 0.059(8) 0.009(7) 0.013(7) 0.025(8)
C20 0.073(9) 0.075(9) 0.065(9) -0.001(8) -0.009(8) -0.021(8)
C21 0.067(9) 0.075(10) 0.072(9) 0.012(8) 0.028(8) 0.002(8)
C22 0.052(8) 0.100(9) 0.074(9) 0.012(8) -0.001(7) -0.004(7)
C23 0.099(9) 0.102(10) 0.108(10) 0.036(8) -0.001(8) 0.012(8)
C24 0.044(8) 0.058(9) 0.047(8) 0.004(8) -0.013(7) -0.010(8)
C25 0.078(9) 0.074(10) 0.079(9) -0.003(8) -0.020(7) 0.005(8)
C26 0.065(9) 0.105(10) 0.078(9) 0.007(8) -0.016(7) -0.003(8)
C27 0.098(10) 0.117(10) 0.093(10) 0.009(8) -0.016(8) 0.016(8)
C28 0.049(8) 0.078(9) 0.073(9) -0.001(8) -0.009(7) -0.012(8)
C29 0.051(8) 0.036(9) 0.045(8) -0.014(7) 0.005(7) -0.015(7)
C30 0.079(9) 0.091(10) 0.059(9) -0.012(8) -0.014(7) -0.001(8)
C31 0.049(7) 0.064(8) 0.043(8) 0.006(7) -0.006(7) -0.001(7)
C32 0.081(9) 0.096(9) 0.076(9) 0.017(8) -0.006(8) 0.016(7)
C33 0.060(8) 0.087(9) 0.058(8) -0.010(7) 0.011(7) 0.015(7)
C34 0.063(8) 0.081(9) 0.067(9) -0.007(7) -0.008(7) 0.008(7)
C35 0.060(8) 0.089(9) 0.068(9) 0.001(8) -0.005(7) -0.013(7)
C36 0.077(9) 0.094(9) 0.078(9) -0.001(8) -0.015(8) 0.000(7)
C37 0.044(8) 0.034(8) 0.062(8) -0.018(7) 0.011(7) 0.005(7)
C38 0.067(8) 0.073(9) 0.075(9) -0.021(8) 0.000(8) -0.006(8)
C39 0.069(8) 0.069(9) 0.083(9) 0.025(8) -0.014(7) -0.019(8)
C40 0.077(9) 0.079(10) 0.091(9) -0.006(8) 0.030(8) 0.000(8)
C41 0.078(9) 0.074(9) 0.093(9) -0.013(8) -0.003(8) 0.015(8)
C42 0.047(8) 0.079(9) 0.061(9) 0.002(8) -0.006(7) -0.018(8)
C43 0.052(8) 0.019(8) 0.054(8) -0.013(7) 0.012(7) 0.009(7)
C44 0.113(10) 0.132(11) 0.116(10) -0.003(8) 0.004(8) -0.008(8)
C45 0.090(9) 0.131(10) 0.082(9) 0.010(8) -0.003(8) -0.001(8)
C46 0.089(9) 0.077(10) 0.059(9) -0.017(8) 0.000(8) -0.005(8)
C47 0.119(10) 0.120(11) 0.124(11) 0.009(9) -0.018(8) -0.015(9)
C48 0.104(10) 0.118(11) 0.114(10) 0.001(8) -0.007(8) -0.012(8)
C49 0.118(10) 0.122(11) 0.121(10) 0.000(8) 0.012(9) -0.026(9)
C50 0.070(9) 0.089(10) 0.076(9) -0.003(8) 0.000(8) 0.005(8)
C51 0.053(8) 0.064(9) 0.066(9) -0.008(8) -0.007(7) -0.013(7)
C52 0.095(9) 0.089(10) 0.080(9) 0.005(8) 0.010(8) -0.024(8)
C53 0.091(9) 0.075(9) 0.088(9) 0.008(8) 0.009(8) 0.008(8)
C54 0.148(11) 0.189(12) 0.150(11) 0.018(9) 0.021(9) 0.000(9)
C55 0.186(12) 0.220(13) 0.182(12) 0.019(9) 0.033(9) -0.015(9)
C56 0.171(12) 0.203(12) 0.176(12) -0.041(9) 0.000(9) -0.041(9)
C57 0.084(9) 0.135(10) 0.101(10) 0.011(8) 0.002(8) -0.041(8)
C58 0.058(8) 0.070(9) 0.052(8) 0.013(7) 0.019(7) -0.005(7)
C59 0.084(9) 0.053(9) 0.083(9) -0.011(7) 0.000(8) -0.011(7)
C60 0.066(8) 0.064(9) 0.054(8) 0.004(7) 0.018(7) -0.001(7)
C61 0.083(9) 0.079(9) 0.078(9) 0.017(8) 0.008(8) 0.005(8)
C62 0.085(9) 0.093(10) 0.102(10) 0.010(8) 0.026(8) 0.009(8)
C63 0.064(8) 0.090(10) 0.062(9) 0.002(8) -0.016(8) 0.022(8)
C64 0.074(8) 0.048(8) 0.034(8) -0.002(7) 0.000(7) -0.013(7)
C65 0.055(8) 0.065(9) 0.069(9) -0.014(7) -0.004(7) 0.017(7)
C66 0.085(8) 0.096(9) 0.072(8) 0.010(7) 0.004(7) 0.014(7)
C67 0.077(8) 0.107(9) 0.097(9) 0.023(7) 0.001(7) 0.001(7)
C68 0.048(7) 0.042(8) 0.036(8) -0.003(7) 0.009(6) 0.021(7)
C69 0.103(9) 0.103(10) 0.075(9) 0.023(8) 0.013(8) -0.009(8)
C70 0.104(10) 0.132(10) 0.118(10) 0.051(8) 0.006(8) 0.024(8)
C71 0.079(9) 0.095(10) 0.106(10) 0.028(8) 0.012(8) 0.000(8)
C72 0.049(8) 0.052(9) 0.064(9) 0.005(7) -0.002(7) -0.006(7)
C73 0.038(7) 0.049(8) 0.056(8) -0.005(7) 0.005(7) -0.004(7)
C74 0.059(8) 0.064(9) 0.058(8) 0.019(7) -0.001(7) -0.001(7)
C75 0.046(7) 0.064(8) 0.037(7) 0.002(7) -0.003(6) 0.009(6)
C76 0.104(9) 0.119(10) 0.110(10) 0.020(8) -0.007(8) -0.006(8)
C77 0.077(8) 0.112(10) 0.062(8) 0.017(8) -0.003(7) -0.035(8)
C78 0.050(8) 0.083(9) 0.056(8) -0.008(7) 0.005(7) -0.025(7)
C79 0.067(8) 0.080(9) 0.051(8) -0.005(7) -0.011(7) -0.017(7)
C80 0.069(8) 0.105(9) 0.078(9) 0.014(8) -0.017(7) -0.001(7)
C81 0.060(8) 0.055(8) 0.072(8) -0.024(7) 0.003(7) 0.000(7)
C82 0.078(9) 0.076(9) 0.066(9) 0.008(8) 0.024(7) -0.015(8)
C83 0.076(9) 0.071(9) 0.081(9) 0.036(8) 0.013(7) 0.015(8)
C84 0.060(8) 0.081(9) 0.065(9) 0.003(8) 0.011(7) -0.005(8)
C85 0.040(7) 0.069(9) 0.059(8) -0.012(7) 0.024(7) 0.005(7)
C86 0.060(8) 0.063(9) 0.066(8) -0.006(7) -0.019(7) 0.005(7)
C87 0.068(8) 0.092(9) 0.053(8) 0.020(8) -0.007(7) 0.000(8)
C88 0.068(8) 0.095(9) 0.063(8) 0.009(7) 0.015(7) 0.009(7)
C89 0.087(8) 0.083(9) 0.075(8) 0.008(7) -0.009(7) -0.027(7)
C90 0.069(8) 0.073(9) 0.063(9) -0.011(7) 0.003(7) 0.004(7)
C91 0.051(8) 0.070(9) 0.050(8) 0.012(7) 0.010(7) -0.010(7)
C92 0.082(9) 0.103(10) 0.076(9) 0.009(8) -0.018(8) -0.011(8)
C93 0.103(10) 0.113(10) 0.099(10) 0.022(8) -0.008(8) -0.002(8)
C94 0.054(8) 0.055(9) 0.077(9) 0.020(7) 0.012(8) 0.001(7)
C95 0.047(8) 0.054(9) 0.064(8) 0.016(7) 0.016(7) -0.003(7)
C96 0.062(8) 0.070(9) 0.068(8) -0.012(7) -0.006(7) -0.008(7)
C97 0.079(8) 0.056(9) 0.072(8) 0.015(7) -0.001(7) 0.003(7)
C98 0.062(8) 0.067(9) 0.057(8) -0.010(7) -0.020(7) -0.020(7)
C99 0.086(9) 0.083(9) 0.087(9) 0.002(8) -0.002(8) -0.019(8)
C100 0.047(7) 0.060(8) 0.053(8) 0.000(7) 0.006(7) -0.023(7)
C101 0.053(8) 0.074(9) 0.053(8) -0.015(7) 0.010(7) -0.019(7)
C102 0.070(9) 0.107(10) 0.111(9) -0.013(8) -0.002(8) -0.001(8)
C103 0.050(7) 0.055(8) 0.062(8) 0.026(7) 0.002(7) -0.001(7)
C104 0.057(8) 0.065(9) 0.033(8) -0.001(7) 0.003(7) 0.008(7)
C105 0.082(9) 0.089(10) 0.080(9) 0.014(8) -0.003(8) 0.015(8)
C106 0.062(8) 0.075(9) 0.076(9) 0.013(8) 0.015(7) -0.008(8)
C107 0.061(8) 0.081(9) 0.084(9) 0.018(8) 0.005(7) 0.006(8)
C108 0.067(8) 0.081(9) 0.060(8) -0.002(7) 0.013(7) 0.015(7)
C109 0.054(8) 0.047(8) 0.059(8) 0.003(7) 0.005(7) 0.001(7)
C110 0.071(8) 0.085(9) 0.071(8) 0.022(7) 0.022(7) 0.004(7)
C111 0.090(8) 0.072(9) 0.071(8) 0.015(7) -0.019(7) 0.003(7)
C112 0.079(9) 0.097(10) 0.094(10) -0.014(8) 0.016(8) -0.002(8)
C113 0.077(9) 0.078(9) 0.094(9) 0.014(8) -0.013(8) -0.012(8)
C114 0.059(8) 0.060(9) 0.062(8) -0.016(7) 0.006(7) -0.010(7)
C115 0.112(10) 0.127(11) 0.125(10) 0.027(9) 0.005(8) 0.010(9)
C116 0.048(8) 0.060(9) 0.053(8) 0.004(7) 0.018(7) 0.011(7)
C117 0.058(8) 0.059(9) 0.058(8) 0.003(7) -0.011(7) 0.004(7)
C118 0.065(8) 0.061(9) 0.078(8) -0.005(7) -0.011(7) 0.000(7)
C119 0.069(8) 0.089(9) 0.064(8) 0.009(7) -0.005(7) -0.006(7)
C120 0.093(9) 0.112(10) 0.096(9) 0.021(8) -0.008(8) 0.015(8)
C121 0.143(11) 0.150(11) 0.133(11) 0.007(9) 0.005(9) 0.000(9)
C122 0.088(9) 0.097(9) 0.081(9) 0.003(8) 0.007(8) 0.008(8)
C123 0.079(8) 0.077(9) 0.071(9) 0.021(8) 0.013(8) 0.022(7)
C124 0.060(8) 0.077(9) 0.055(8) 0.027(7) 0.005(7) 0.006(7)
C125 0.084(9) 0.078(9) 0.089(9) -0.006(8) 0.007(7) -0.006(7)
C126 0.065(8) 0.064(9) 0.046(8) 0.010(7) 0.018(7) 0.015(7)
C127 0.066(8) 0.076(9) 0.082(9) -0.021(8) -0.001(7) -0.032(8)
C128 0.074(9) 0.114(10) 0.095(10) 0.011(8) -0.015(8) -0.007(8)
C129 0.077(8) 0.077(9) 0.045(8) 0.000(7) 0.027(7) -0.006(8)
C130 0.056(8) 0.075(9) 0.049(8) 0.020(7) 0.001(7) -0.001(7)
C131 0.059(8) 0.062(9) 0.070(9) -0.017(7) 0.003(7) -0.002(7)
C132 0.078(8) 0.100(9) 0.070(8) 0.010(7) 0.009(7) -0.006(7)
C133 0.114(10) 0.138(11) 0.152(10) 0.023(8) 0.020(8) -0.024(8)
C134 0.110(9) 0.101(10) 0.083(9) -0.015(8) -0.009(8) 0.009(8)
C135 0.092(9) 0.094(9) 0.101(9) -0.018(8) -0.009(8) -0.049(8)
C136 0.094(9) 0.132(10) 0.114(9) -0.003(8) 0.015(8) -0.019(8)
C137 0.090(9) 0.101(10) 0.090(9) -0.015(8) -0.017(8) -0.006(8)
C138 0.063(8) 0.075(9) 0.070(8) -0.020(7) -0.009(7) 0.018(7)
C139 0.085(9) 0.080(9) 0.071(8) -0.024(7) 0.006(7) -0.001(7)
C140 0.058(8) 0.059(8) 0.049(8) 0.002(7) -0.001(7) 0.001(7)
C141 0.090(9) 0.078(9) 0.079(9) 0.019(7) 0.012(7) 0.026(7)
C142 0.091(9) 0.094(9) 0.067(8) -0.004(7) 0.025(7) 0.009(7)
C143 0.080(9) 0.090(10) 0.120(9) -0.003(8) 0.008(8) -0.011(8)
C144 0.074(8) 0.077(9) 0.080(8) -0.012(7) -0.008(7) 0.023(7)
C145 0.096(9) 0.074(9) 0.080(9) 0.000(7) -0.008(7) 0.037(8)
C146 0.066(8) 0.086(9) 0.059(8) -0.005(7) 0.009(7) 0.013(7)
C147 0.085(9) 0.105(10) 0.099(9) 0.033(8) 0.004(8) 0.003(8)
C148 0.056(8) 0.088(9) 0.070(8) 0.008(7) 0.002(7) -0.001(7)
C149 0.092(9) 0.101(10) 0.103(9) -0.025(8) 0.024(8) 0.010(8)
C150 0.090(9) 0.098(10) 0.106(9) 0.027(8) -0.011(8) -0.027(8)
C151 0.100(9) 0.132(10) 0.125(10) -0.003(8) 0.046(8) -0.024(8)
C152 0.052(7) 0.068(9) 0.049(8) -0.010(7) -0.006(6) 0.001(7)
C153 0.119(10) 0.113(10) 0.152(10) -0.013(8) 0.007(8) -0.009(8)
C154 0.043(7) 0.059(8) 0.068(8) -0.022(7) 0.011(7) 0.000(7)
C155 0.067(8) 0.095(9) 0.078(9) 0.006(7) -0.010(7) -0.022(7)
C156 0.058(8) 0.078(9) 0.081(8) 0.018(7) 0.002(7) -0.003(7)
C157 0.091(9) 0.098(9) 0.073(9) 0.003(7) -0.004(8) 0.005(8)
C158 0.068(8) 0.065(8) 0.048(8) 0.000(7) 0.012(7) -0.025(7)
C159 0.099(9) 0.121(10) 0.118(9) -0.007(8) -0.003(8) 0.015(8)
C160 0.058(7) 0.064(8) 0.057(8) 0.003(7) -0.021(7) -0.013(7)
C161 0.075(9) 0.103(10) 0.134(10) -0.003(8) -0.011(8) 0.014(8)
C162 0.045(7) 0.053(8) 0.049(8) -0.002(7) 0.003(6) 0.000(7)
C163 0.066(8) 0.088(9) 0.084(9) -0.027(8) 0.010(7) 0.009(7)
C164 0.080(9) 0.092(9) 0.069(8) 0.003(7) 0.009(7) -0.001(7)
C165 0.105(9) 0.101(10) 0.144(10) 0.003(8) -0.002(8) 0.009(8)
C166 0.104(9) 0.109(10) 0.061(8) -0.003(8) -0.012(7) 0.014(8)
C167 0.131(10) 0.157(11) 0.153(11) -0.014(9) 0.007(9) 0.002(9)
C168 0.057(8) 0.071(9) 0.047(8) -0.015(7) 0.014(6) -0.023(7)
C169 0.073(8) 0.070(9) 0.054(8) -0.010(7) 0.000(7) 0.001(7)
C170 0.063(8) 0.065(9) 0.055(8) 0.009(7) -0.009(7) -0.014(7)
C171 0.075(9) 0.087(9) 0.129(9) 0.016(8) -0.009(8) 0.001(8)
C172 0.079(8) 0.091(9) 0.093(9) 0.009(8) 0.000(7) -0.006(8)
C173 0.087(9) 0.117(10) 0.095(9) -0.008(8) 0.009(8) 0.010(8)
C174 0.083(8) 0.088(9) 0.057(8) -0.014(7) -0.008(7) 0.007(7)
C175 0.051(8) 0.100(9) 0.088(9) 0.025(7) -0.013(7) 0.001(7)
C176 0.089(9) 0.109(10) 0.068(8) 0.017(7) 0.025(7) -0.004(8)
C177 0.054(8) 0.111(9) 0.084(9) 0.025(7) 0.014(7) 0.011(7)
C178 0.099(9) 0.122(10) 0.094(9) 0.008(8) 0.002(8) 0.005(8)
C179 0.107(10) 0.122(10) 0.120(10) -0.014(8) 0.023(8) 0.005(8)
C180 0.059(8) 0.067(9) 0.064(8) 0.007(7) 0.014(7) 0.000(7)

loop_
_atom_type_symbol
_atom_type_description
_atom_type_scat_dispersion_real
_atom_type_scat_dispersion_imag
_atom_type_scat_source
C C 0.0033 0.0016 'International Tables Vol C Tables 4.2.6.8 and 6.1.1.4'
H H 0.0000 0.0000 'International Tables Vol C Tables 4.2.6.8 and 6.1.1.4'
N N 0.0061 0.0033 'International Tables Vol C Tables 4.2.6.8 and 6.1.1.4'
O O 0.0106 0.0060 'International Tables Vol C Tables 4.2.6.8 and 6.1.1.4'
Ho Ho -0.2175 4.6783 'International Tables Vol C Tables 4.2.6.8 and 6.1.1.4'
Cd Cd -0.8075 1.2024 'International Tables Vol C Tables 4.2.6.8 and 6.1.1.4'

loop_
_geom_angle_atom_site_label_1
_geom_angle_atom_site_label_2
_geom_angle_atom_site_label_3
_geom_angle
_geom_angle_site_symmetry_1
_geom_angle_site_symmetry_3
O67 Ho1 O15 85.3(3) . .
O67 Ho1 O65 72.9(3) . .
O15 Ho1 O65 79.2(3) . .
O67 Ho1 O19 120.0(3) . .
O15 Ho1 O19 126.5(3) . .
O65 Ho1 O19 149.7(3) . .
O67 Ho1 O68 140.4(3) . .
O15 Ho1 O68 110.1(3) . .
O65 Ho1 O68 74.6(3) . .
O19 Ho1 O68 80.6(3) . .
O67 Ho1 O50 80.7(3) . 14
O15 Ho1 O50 163.0(2) . 14
O65 Ho1 O50 87.5(3) . 14
O19 Ho1 O50 69.5(3) . 14
O68 Ho1 O50 75.9(3) . 14
O67 Ho1 N10 76.3(3) . .
O15 Ho1 N10 72.9(3) . .
O65 Ho1 N10 139.7(3) . .
O19 Ho1 N10 69.7(3) . .
O68 Ho1 N10 142.4(3) . .
O50 Ho1 N10 112.6(3) 14 .
O67 Ho1 O16 144.7(3) . .
O15 Ho1 O16 63.4(2) . .
O65 Ho1 O16 113.5(3) . .
O19 Ho1 O16 73.0(3) . .
O68 Ho1 O16 70.4(2) . .
O50 Ho1 O16 132.6(2) 14 .
N10 Ho1 O16 79.0(3) . .
O67 Ho1 Cd9 113.8(2) . .
O15 Ho1 Cd9 159.23(16) . .
O65 Ho1 Cd9 113.2(2) . .
O19 Ho1 Cd9 37.4(2) . .
O68 Ho1 Cd9 60.8(2) . .
O50 Ho1 Cd9 37.51(16) 14 .
N10 Ho1 Cd9 102.6(2) . .
O16 Ho1 Cd9 95.94(18) . .
O46 Ho2 O44 75.2(3) . .
O46 Ho2 O18 86.0(3) . .
O44 Ho2 O18 77.9(3) . .
O46 Ho2 O41 78.2(3) . .
O44 Ho2 O41 85.4(3) . .
O18 Ho2 O41 159.5(3) . .
O46 Ho2 O14 114.7(3) . .
O44 Ho2 O14 150.5(3) . .
O18 Ho2 O14 128.7(3) . .
O41 Ho2 O14 70.6(3) . .
O46 Ho2 O43 142.6(3) . .
O44 Ho2 O43 76.2(3) . .
O18 Ho2 O43 111.0(3) . .
O41 Ho2 O43 75.9(3) . .
O14 Ho2 O43 81.3(3) . .
O46 Ho2 N7 75.9(3) . .
O44 Ho2 N7 140.1(3) . .
O18 Ho2 N7 73.2(3) . .
O41 Ho2 N7 114.7(3) . .
O14 Ho2 N7 68.1(3) . .
O43 Ho2 N7 140.0(3) . .
O46 Ho2 O17 143.6(3) . .
O44 Ho2 O17 111.2(3) . .
O18 Ho2 O17 62.0(2) . .
O41 Ho2 O17 136.7(3) . .
O14 Ho2 O17 78.0(3) . .
O43 Ho2 O17 70.3(3) . .
N7 Ho2 O17 78.4(3) . .
O46 Ho2 Cd8 109.9(2) . .
O44 Ho2 Cd8 114.23(19) . .
O18 Ho2 Cd8 161.66(19) . .
O41 Ho2 Cd8 38.67(19) . .
O14 Ho2 Cd8 36.74(17) . .
O43 Ho2 Cd8 61.93(19) . .
N7 Ho2 Cd8 101.2(2) . .
O17 Ho2 Cd8 99.96(17) . .
O53 Ho3 O55 75.9(3) . .
O53 Ho3 O3 86.4(3) . .
O55 Ho3 O3 77.9(3) . .
O53 Ho3 O56 144.3(3) . .
O55 Ho3 O56 74.5(3) . .
O3 Ho3 O56 106.3(3) . .
O53 Ho3 O7 117.0(3) . .
O55 Ho3 O7 148.6(3) . .
O3 Ho3 O7 128.8(3) . .
O56 Ho3 O7 81.2(3) . .
O53 Ho3 O58 80.1(3) . .
O55 Ho3 O58 85.4(3) . .
O3 Ho3 O58 160.7(3) . .
O56 Ho3 O58 78.1(3) . .
O7 Ho3 O58 70.1(3) . .
O53 Ho3 O4 142.1(3) . .
O55 Ho3 O4 116.0(3) . .
O3 Ho3 O4 63.5(3) . .
O56 Ho3 O4 70.5(3) . .
O7 Ho3 O4 72.6(3) . .
O58 Ho3 O4 134.1(3) . .
O53 Ho3 N4 74.8(4) . .
O55 Ho3 N4 140.8(3) . .
O3 Ho3 N4 74.7(3) . .
O56 Ho3 N4 140.3(4) . .
O7 Ho3 N4 69.6(3) . .
O58 Ho3 N4 114.3(3) . .
O4 Ho3 N4 75.3(3) . .
O53 Ho3 Cd4 111.9(2) . .
O55 Ho3 Cd4 112.19(19) . .
O3 Ho3 Cd4 160.5(2) . .
O56 Ho3 Cd4 63.1(2) . .
O7 Ho3 Cd4 37.3(2) . .
O58 Ho3 Cd4 37.80(19) . .
O4 Ho3 Cd4 97.0(2) . .
N4 Ho3 Cd4 102.7(3) . .
O6 Ho4 O2 127.0(3) . .
O6 Ho4 O29 108.6(3) . .
O2 Ho4 O29 83.3(3) . .
O6 Ho4 O32 86.6(3) . .
O2 Ho4 O32 115.8(3) . .
O29 Ho4 O32 141.9(3) . .
O6 Ho4 O34 78.6(3) . .
O2 Ho4 O34 150.3(3) . .
O29 Ho4 O34 73.1(3) . .
O32 Ho4 O34 76.3(3) . .
O6 Ho4 O31 160.8(3) . .
O2 Ho4 O31 71.7(3) . .
O29 Ho4 O31 75.1(3) . .
O32 Ho4 O31 80.1(3) . .
O34 Ho4 O31 84.8(3) . .
O6 Ho4 O5 62.9(3) . .
O2 Ho4 O5 74.5(3) . .
O29 Ho4 O5 70.5(3) . .
O32 Ho4 O5 144.0(3) . .
O34 Ho4 O5 112.6(3) . .
O31 Ho4 O5 133.9(3) . .
O6 Ho4 N1 71.0(3) . .
O2 Ho4 N1 69.7(4) . .
O29 Ho4 N1 142.0(3) . .
O32 Ho4 N1 75.6(3) . .
O34 Ho4 N1 139.4(4) . .
O31 Ho4 N1 118.1(3) . .
O5 Ho4 N1 76.7(3) . .
O6 Ho4 Cd6 160.8(2) . .
O2 Ho4 Cd6 38.4(2) . .
O29 Ho4 Cd6 63.0(2) . .
O32 Ho4 Cd6 110.8(2) . .
O34 Ho4 Cd6 112.7(2) . .
O31 Ho4 Cd6 37.76(15) . .
O5 Ho4 Cd6 98.0(2) . .
N1 Ho4 Cd6 104.4(3) . .
O35 Cd1 O33 92.8(3) . .
O35 Cd1 N3 170.0(3) . .
O33 Cd1 N3 95.2(3) . .
O35 Cd1 O6 106.3(3) . .
O33 Cd1 O6 95.2(3) . .
N3 Cd1 O6 79.1(4) . .
O35 Cd1 O40 88.2(3) . .
O33 Cd1 O40 94.7(3) . .
N3 Cd1 O40 85.1(4) . .
O6 Cd1 O40 162.0(3) . .
O35 Cd1 O36 84.2(3) . .
O33 Cd1 O36 176.4(3) . .
N3 Cd1 O36 88.0(3) . .
O6 Cd1 O36 83.8(3) . .
O40 Cd1 O36 87.2(3) . .
O54 Cd2 O3 107.1(3) . .
O54 Cd2 N2 169.8(3) . .
O3 Cd2 N2 80.7(4) . .
O54 Cd2 O52 88.8(3) . .
O3 Cd2 O52 93.5(3) . .
N2 Cd2 O52 97.3(3) . .
O54 Cd2 O51 86.7(3) . .
O3 Cd2 O51 85.1(3) . .
N2 Cd2 O51 87.6(3) . .
O52 Cd2 O51 174.6(3) . .
O54 Cd2 O49 86.9(3) . .
O3 Cd2 O49 164.0(3) . .
N2 Cd2 O49 84.5(4) . .
O52 Cd2 O49 94.7(3) . .
O51 Cd2 O49 88.0(3) . .
O45 Cd3 N9 168.7(3) . .
O45 Cd3 O18 103.8(3) . .
N9 Cd3 O18 79.6(3) . .
O45 Cd3 O48 85.0(3) . .
N9 Cd3 O48 84.6(3) . .
O18 Cd3 O48 85.4(3) . .
O45 Cd3 O47 92.0(3) . .
N9 Cd3 O47 98.5(3) . .
O18 Cd3 O47 95.4(3) . .
O48 Cd3 O47 176.9(3) . .
O45 Cd3 O30 89.3(3) . 14
N9 Cd3 O30 85.8(3) . 14
O18 Cd3 O30 163.5(3) . 14
O48 Cd3 O30 85.8(3) . 14
O47 Cd3 O30 94.2(3) . 14
O11 Cd4 N6 84.6(4) . .
O11 Cd4 O57 76.6(3) . .
N6 Cd4 O57 161.2(3) . .
O11 Cd4 O7 149.9(3) . .
N6 Cd4 O7 98.4(3) . .
O57 Cd4 O7 97.6(3) . .
O11 Cd4 O58 136.3(3) . .
N6 Cd4 O58 107.5(3) . .
O57 Cd4 O58 87.0(3) . .
O7 Cd4 O58 71.5(3) . .
O11 Cd4 O8 84.7(3) . .
N6 Cd4 O8 85.9(3) . .
O57 Cd4 O8 91.6(3) . .
O7 Cd4 O8 65.8(3) . .
O58 Cd4 O8 136.8(3) . .
O11 Cd4 Ho3 154.9(2) . .
N6 Cd4 Ho3 120.4(3) . .
O57 Cd4 Ho3 78.4(2) . .
O7 Cd4 Ho3 37.7(2) . .
O58 Cd4 Ho3 38.86(18) . .
O8 Cd4 Ho3 98.7(2) . .
O10 Cd5 O38 102.2(3) . .
O10 Cd5 O37 145.3(3) . .
O38 Cd5 O37 102.4(3) . .
O10 Cd5 O42 77.0(3) . .
O38 Cd5 O42 118.4(3) . .
O37 Cd5 O42 111.3(3) . .
O10 Cd5 O36 92.9(3) . .
O38 Cd5 O36 153.6(3) . .
O37 Cd5 O36 55.8(3) . .
O42 Cd5 O36 85.8(3) . .
O10 Cd5 O9 65.5(4) . .
O38 Cd5 O9 78.1(3) . .
O37 Cd5 O9 96.4(4) . .
O42 Cd5 O9 141.8(3) . .
O36 Cd5 O9 89.0(3) . .
O10 Cd5 O39 128.5(3) . .
O38 Cd5 O39 52.5(3) . .
O37 Cd5 O39 86.1(3) . .
O42 Cd5 O39 79.7(3) . .
O36 Cd5 O39 130.4(3) . .
O9 Cd5 O39 129.5(3) . .
O22 Cd6 O31 135.7(3) 14 .
O22 Cd6 O28 77.3(3) 14 .
O31 Cd6 O28 87.6(3) . .
O22 Cd6 N11 83.0(3) 14 14
O31 Cd6 N11 109.1(3) . 14
O28 Cd6 N11 160.0(3) . 14
O22 Cd6 O2 150.2(3) 14 .
O31 Cd6 O2 72.4(3) . .
O28 Cd6 O2 98.0(3) . .
N11 Cd6 O2 97.5(3) 14 .
O22 Cd6 O1 84.5(3) 14 .
O31 Cd6 O1 136.9(3) . .
O28 Cd6 O1 88.0(3) . .
N11 Cd6 O1 87.0(3) 14 .
O2 Cd6 O1 65.8(3) . .
O22 Cd6 Ho4 157.1(2) 14 .
O31 Cd6 Ho4 39.91(18) . .
O28 Cd6 Ho4 79.9(2) . .
N11 Cd6 Ho4 119.9(2) 14 .
O2 Cd6 Ho4 36.97(19) . .
O1 Cd6 Ho4 97.2(3) . .
O25 Cd7 O22 99.3(3) . 14
O25 Cd7 O28 111.9(3) . .
O22 Cd7 O28 76.0(3) 14 .
O25 Cd7 O27 105.2(3) . .
O22 Cd7 O27 144.6(3) 14 .
O28 Cd7 O27 116.4(3) . .
O25 Cd7 O48 158.0(3) . 14
O22 Cd7 O48 92.4(3) 14 14
O28 Cd7 O48 88.9(3) . 14
O27 Cd7 O48 56.9(3) . 14
O25 Cd7 O21 80.3(3) . 14
O22 Cd7 O21 66.9(3) 14 14
O28 Cd7 O21 142.5(3) . 14
O27 Cd7 O21 92.3(3) . 14
O48 Cd7 O21 87.4(3) 14 14
O25 Cd7 O26 52.9(3) . .
O22 Cd7 O26 128.0(3) 14 .
O28 Cd7 O26 77.0(3) . .
O27 Cd7 O26 87.4(3) . .
O48 Cd7 O26 130.5(3) 14 .
O21 Cd7 O26 131.0(3) 14 .
O10 Cd8 N5 81.3(4) . .
O10 Cd8 O42 78.1(3) . .
N5 Cd8 O42 159.4(4) . .
O10 Cd8 O14 150.4(3) . .
N5 Cd8 O14 98.8(4) . .
O42 Cd8 O14 98.2(3) . .
O10 Cd8 O41 136.8(3) . .
N5 Cd8 O41 111.4(4) . .
O42 Cd8 O41 85.0(3) . .
O14 Cd8 O41 70.9(3) . .
O10 Cd8 O13 83.3(3) . .
N5 Cd8 O13 87.7(3) . .
O42 Cd8 O13 88.4(3) . .
O14 Cd8 O13 67.2(2) . .
O41 Cd8 O13 136.1(3) . .
O10 Cd8 Ho2 156.1(2) . .
N5 Cd8 Ho2 122.5(3) . .
O42 Cd8 Ho2 78.1(2) . .
O14 Cd8 Ho2 37.64(19) . .
O41 Cd8 Ho2 38.07(18) . .
O13 Cd8 Ho2 98.10(18) . .
O69 Cd9 O23 77.7(3) . .
O69 Cd9 O50 89.7(3) . 14
O23 Cd9 O50 137.8(3) . 14
O69 Cd9 O19 98.2(3) . .
O23 Cd9 O19 150.2(3) . .
O50 Cd9 O19 70.8(2) 14 .
O69 Cd9 N12 157.8(3) . .
O23 Cd9 N12 81.5(3) . .
O50 Cd9 N12 111.1(3) 14 .
O19 Cd9 N12 96.0(3) . .
O69 Cd9 O20 87.9(3) . .
O23 Cd9 O20 84.1(3) . .
O50 Cd9 O20 136.2(3) 14 .
O19 Cd9 O20 66.3(3) . .
N12 Cd9 O20 82.3(3) . .
O69 Cd9 O49 80.1(3) . 14
O23 Cd9 O49 86.5(3) . 14
O50 Cd9 O49 51.5(2) 14 14
O19 Cd9 O49 122.2(3) . 14
N12 Cd9 O49 106.4(3) . 14
O20 Cd9 O49 166.1(2) . 14
O69 Cd9 Ho1 79.8(2) . .
O23 Cd9 Ho1 157.4(2) . .
O50 Cd9 Ho1 39.22(18) 14 .
O19 Cd9 Ho1 37.12(18) . .
N12 Cd9 Ho1 121.1(2) . .
O20 Cd9 Ho1 97.54(19) . .
O49 Cd9 Ho1 87.33(18) 14 .
O64 Cd10 O66 90.3(3) . .
O64 Cd10 O15 108.0(3) . .
O66 Cd10 O15 94.5(3) . .
O64 Cd10 N8 171.2(3) . .
O66 Cd10 N8 95.1(3) . .
O15 Cd10 N8 78.5(3) . .
O64 Cd10 O59 88.6(3) . .
O66 Cd10 O59 97.3(3) . .
O15 Cd10 O59 159.5(3) . .
N8 Cd10 O59 83.8(3) . .
O64 Cd10 O63 84.6(3) . .
O66 Cd10 O63 173.1(3) . .
O15 Cd10 O63 82.7(2) . .
N8 Cd10 O63 90.5(3) . .
O59 Cd10 O63 87.2(3) . .
O23 Cd11 O71 99.1(3) . .
O23 Cd11 O72 143.0(3) . .
O71 Cd11 O72 105.9(3) . .
O23 Cd11 O69 76.2(3) . .
O71 Cd11 O69 109.1(3) . .
O72 Cd11 O69 118.9(3) . .
O23 Cd11 O51 92.4(3) . 14
O71 Cd11 O51 161.2(3) . 14
O72 Cd11 O51 57.4(3) . 14
O69 Cd11 O51 88.0(3) . 14
O23 Cd11 O24 64.5(3) . .
O71 Cd11 O24 81.4(3) . .
O72 Cd11 O24 92.5(3) . .
O69 Cd11 O24 140.6(3) . .
O51 Cd11 O24 90.3(3) 14 .
O23 Cd11 O70 133.9(3) . .
O71 Cd11 O70 53.9(3) . .
O72 Cd11 O70 83.2(3) . .
O69 Cd11 O70 79.3(3) . .
O51 Cd11 O70 125.3(3) 14 .
O24 Cd11 O70 131.0(3) . .
O23 Cd11 C180 117.0(3) . .
O71 Cd11 C180 25.4(3) . .
O72 Cd11 C180 96.3(3) . .
O69 Cd11 C180 94.8(3) . .
O51 Cd11 C180 150.4(3) 14 .
O24 Cd11 C180 105.4(3) . .
O70 Cd11 C180 28.4(3) . .
O60 Cd12 O11 98.0(3) . .
O60 Cd12 O62 112.8(3) . .
O11 Cd12 O62 142.9(3) . .
O60 Cd12 O57 96.1(3) . .
O11 Cd12 O57 75.6(3) . .
O62 Cd12 O57 118.8(3) . .
O60 Cd12 O63 167.1(3) . .
O11 Cd12 O63 94.8(3) . .
O62 Cd12 O63 54.8(3) . .
O57 Cd12 O63 88.2(3) . .
O60 Cd12 O12 87.3(3) . .
O11 Cd12 O12 65.4(3) . .
O62 Cd12 O12 95.0(3) . .
O57 Cd12 O12 141.0(3) . .
O63 Cd12 O12 97.0(3) . .
O60 Cd12 C168 26.8(3) . .
O11 Cd12 C168 117.0(3) . .
O62 Cd12 C168 99.2(3) . .
O57 Cd12 C168 83.1(3) . .
O63 Cd12 C168 143.4(3) . .
O12 Cd12 C168 112.0(3) . .
O60 Cd12 C170 137.8(2) . .
O11 Cd12 C170 122.6(2) . .
O62 Cd12 C170 25.4(2) . .
O57 Cd12 C170 104.1(3) . .
O63 Cd12 C170 29.5(2) . .
O12 Cd12 C170 98.8(3) . .
C168 Cd12 C170 120.0(4) . .
C8 N1 C9 106.4(12) . .
C8 N1 Ho4 134.2(11) . .
C9 N1 Ho4 119.2(9) . .
C15 N2 C14 119.7(12) . .
C15 N2 Cd2 122.8(9) . .
C14 N2 Cd2 117.5(9) . .
C30 N3 C31 115.2(13) . .
C30 N3 Cd1 122.9(10) . .
C31 N3 Cd1 120.3(9) . .
C37 N4 C36 112.5(12) . .
C37 N4 Ho3 130.8(10) . .
C36 N4 Ho3 115.9(8) . .
C52 N5 C53 116.6(14) . .
C52 N5 Cd8 128.8(12) . .
C53 N5 Cd8 113.9(9) . .
C59 N6 C58 117.1(10) . .
C59 N6 Cd4 122.3(9) . .
C58 N6 Cd4 119.7(8) . .
C74 N7 C75 111.6(7) . .
C74 N7 Ho2 127.4(6) . .
C75 N7 Ho2 119.1(5) . .
C81 N8 C80 117.5(8) . .
C81 N8 Cd10 124.9(6) . .
C80 N8 Cd10 117.0(5) . .
C96 N9 C97 114.7(8) . .
C96 N9 Cd3 124.3(6) . .
C97 N9 Cd3 120.5(5) . .
C103 N10 C102 107.0(7) . .
C103 N10 Ho1 129.9(5) . .
C102 N10 Ho1 120.4(5) . .
C118 N11 C119 118.3(8) . .
C118 N11 Cd6 126.9(7) . 14
C119 N11 Cd6 114.6(5) . 14
C125 N12 C124 122.4(8) . .
C125 N12 Cd9 124.3(7) . .
C124 N12 Cd9 113.2(5) . .
C2 O1 C1 115.9(13) . .
C2 O1 Cd6 117.7(10) . .
C1 O1 Cd6 120.5(9) . .
C7 O2 Ho4 139.7(9) . .
C7 O2 Cd6 114.0(9) . .
Ho4 O2 Cd6 104.6(3) . .
C21 O3 Ho3 126.3(11) . .
C21 O3 Cd2 118.3(11) . .
Ho3 O3 Cd2 115.3(4) . .
C20 O4 C22 117.4(12) . .
C20 O4 Ho3 113.8(10) . .
C22 O4 Ho3 128.8(8) . .
C24 O5 C23 115.6(12) . .
C24 O5 Ho4 115.0(9) . .
C23 O5 Ho4 129.2(8) . .
C29 O6 Ho4 123.8(10) . .
C29 O6 Cd1 121.9(10) . .
Ho4 O6 Cd1 114.1(4) . .
C43 O7 Cd4 118.3(9) . .
C43 O7 Ho3 136.5(9) . .
Cd4 O7 Ho3 105.0(4) . .
C42 O8 C44 114.5(13) . .
C42 O8 Cd4 114.6(9) . .
C44 O8 Cd4 122.4(9) . .
C46 O9 C45 102.8(13) . .
C46 O9 Cd5 122.7(11) . .
C45 O9 Cd5 121.6(8) . .
C51 O10 Cd5 121.0(9) . .
C51 O10 Cd8 133.2(10) . .
Cd5 O10 Cd8 103.8(4) . .
C65 O11 Cd4 127.6(7) . .
C65 O11 Cd12 124.9(7) . .
Cd4 O11 Cd12 105.6(3) . .
C66 O12 C64 116.6(8) . .
C66 O12 Cd12 118.4(5) . .
C64 O12 Cd12 121.5(7) . .
C68 O13 C67 121.9(8) . .
C68 O13 Cd8 111.1(6) . .
C67 O13 Cd8 126.8(5) . .
C73 O14 Cd8 123.0(6) . .
C73 O14 Ho2 127.1(6) . .
Cd8 O14 Ho2 105.6(3) . .
C87 O15 Ho1 125.9(7) . .
C87 O15 Cd10 118.9(7) . .
Ho1 O15 Cd10 114.4(3) . .
C86 O16 C88 111.5(7) . .
C86 O16 Ho1 115.6(6) . .
C88 O16 Ho1 132.8(5) . .
C90 O17 C89 113.1(9) . .
C90 O17 Ho2 116.5(7) . .
C89 O17 Ho2 129.2(5) . .
C95 O18 Cd3 122.5(6) . .
C95 O18 Ho2 122.5(6) . .
Cd3 O18 Ho2 115.0(3) . .
C109 O19 Ho1 130.5(7) . .
C109 O19 Cd9 121.2(7) . .
Ho1 O19 Cd9 105.5(3) . .
C108 O20 C110 117.1(8) . .
C108 O20 Cd9 112.5(7) . .
C110 O20 Cd9 128.8(5) . .
C112 O21 C111 119.2(10) . .
C112 O21 Cd7 112.3(9) . 14
C111 O21 Cd7 115.8(5) . 14
C117 O22 Cd6 130.5(8) . 14
C117 O22 Cd7 123.0(8) . 14
Cd6 O22 Cd7 105.3(3) 14 14
C131 O23 Cd11 121.2(8) . .
C131 O23 Cd9 133.2(8) . .
Cd11 O23 Cd9 102.7(3) . .
C130 O24 C132 115.0(8) . .
C130 O24 Cd11 115.5(7) . .
C132 O24 Cd11 122.2(5) . .
C134 O25 Cd7 104.0(6) . .
C134 O26 Cd7 92.1(6) . .
C136 O27 Cd7 96.3(6) . .
C138 O28 Cd6 122.4(6) . .
C138 O28 Cd7 135.7(6) . .
Cd6 O28 Cd7 101.3(3) . .
C138 O29 Ho4 151.0(6) . .
C140 O30 Cd3 133.7(5) . 14
C140 O31 Cd6 104.2(5) . .
C140 O31 Ho4 144.4(5) . .
Cd6 O31 Ho4 102.3(3) . .
C142 O32 Ho4 139.3(6) . .
C142 O33 Cd1 131.5(6) . .
C144 O34 Ho4 164.7(6) . .
C144 O35 Cd1 113.4(6) . .
C146 O36 Cd5 90.7(6) . .
C146 O36 Cd1 133.7(6) . .
Cd5 O36 Cd1 134.8(3) . .
C146 O37 Cd5 98.2(6) . .
C148 O38 Cd5 101.5(6) . .
C148 O39 Cd5 90.8(6) . .
C152 O40 Cd1 130.5(6) . .
C152 O41 Ho2 144.9(6) . .
C152 O41 Cd8 100.8(6) . .
Ho2 O41 Cd8 103.3(3) . .
C150 O42 Cd8 135.1(6) . .
C150 O42 Cd5 123.6(6) . .
Cd8 O42 Cd5 100.7(3) . .
C150 O43 Ho2 152.2(6) . .
C154 O44 Ho2 159.8(6) . .
C154 O45 Cd3 106.9(5) . .
C156 O46 Ho2 144.2(6) . .
C156 O47 Cd3 130.0(6) . .
C136 O48 Cd3 132.9(6) 14 .
C136 O48 Cd7 90.7(6) 14 14
Cd3 O48 Cd7 136.4(4) . 14
C158 O49 Cd2 132.6(5) . .
C158 O49 Cd9 88.9(6) . 14
Cd2 O49 Cd9 135.5(3) . 14
C158 O50 Cd9 105.4(5) . 14
C158 O50 Ho1 142.3(5) . 14
Cd9 O50 Ho1 103.3(3) 14 14
C178 O51 Cd2 130.0(6) 14 .
C178 O51 Cd11 93.7(6) 14 14
Cd2 O51 Cd11 136.2(3) . 14
C160 O52 Cd2 122.0(5) . .
C160 O53 Ho3 139.6(6) . .
C162 O54 Cd2 105.6(5) . .
C162 O55 Ho3 170.3(6) . .
C166 O56 Ho3 142.8(6) . .
C166 O57 Cd4 122.2(6) . .
C166 O57 Cd12 134.3(7) . .
Cd4 O57 Cd12 102.1(3) . .
C164 O58 Cd4 109.9(6) . .
C164 O58 Ho3 137.5(6) . .
Cd4 O58 Ho3 103.3(3) . .
C164 O59 Cd10 131.5(6) . .
C168 O60 Cd12 99.4(6) . .
C170 O62 Cd12 98.6(6) . .
C170 O63 Cd12 88.5(6) . .
C170 O63 Cd10 137.8(6) . .
Cd12 O63 Cd10 133.7(4) . .
C172 O64 Cd10 108.6(7) . .
C172 O65 Ho1 168.4(7) . .
C174 O66 Cd10 132.4(6) . .
C174 O67 Ho1 142.0(5) . .
C176 O68 Ho1 149.2(6) . .
C176 O69 Cd9 124.3(5) . .
C176 O69 Cd11 131.0(6) . .
Cd9 O69 Cd11 103.3(3) . .
C180 O70 Cd11 80.5(6) . .
C180 O71 Cd11 96.4(6) . .
C178 O72 Cd11 94.3(5) . .
O1 C1 H1A 109.5 . .
O1 C1 H1B 109.5 . .
H1A C1 H1B 109.5 . .
O1 C1 H1C 109.5 . .
H1A C1 H1C 109.5 . .
H1B C1 H1C 109.5 . .
O1 C2 C3 127.7(17) . .
O1 C2 C7 112.9(17) . .
C3 C2 C7 119.4(17) . .
C4 C3 C2 117.2(17) . .
C4 C3 H3A 121.4 . .
C2 C3 H3A 121.4 . .
C3 C4 C5 128.7(16) . .
C3 C4 H4A 115.7 . .
C5 C4 H4A 115.7 . .
C6 C5 C4 116.2(15) . .
C6 C5 H5A 121.9 . .
C4 C5 H5A 121.9 . .
C8 C6 C5 115.4(17) . .
C8 C6 C7 131.6(16) . .
C5 C6 C7 112.9(15) . .
O2 C7 C2 121.4(16) . .
O2 C7 C6 112.9(15) . .
C2 C7 C6 125.4(16) . .
N1 C8 C6 118.6(16) . .
N1 C8 H8A 120.7 . .
C6 C8 H8A 120.7 . .
N1 C9 C10 107.0(10) . .
N1 C9 H9A 110.3 . .
C10 C9 H9A 110.3 . .
N1 C9 H9B 110.3 . .
C10 C9 H9B 110.3 . .
H9A C9 H9B 108.6 . .
C11 C10 C9 111.4(12) . .
C11 C10 H10A 109.4 . .
C9 C10 H10A 109.3 . .
C11 C10 H10B 109.3 . .
C9 C10 H10B 109.3 . .
H10A C10 H10B 108.0 . .
C12 C11 C10 107.6(12) . .
C12 C11 H11B 110.2 . .
C10 C11 H11B 110.2 . .
C12 C11 H11C 110.2 . .
C10 C11 H11C 110.2 . .
H11B C11 H11C 108.5 . .
C13 C12 C11 109.9(12) . .
C13 C12 H12A 109.7 . .
C11 C12 H12A 109.7 . .
C13 C12 H12B 109.7 . .
C11 C12 H12B 109.7 . .
H12A C12 H12B 108.2 . .
C12 C13 C14 107.7(11) . .
C12 C13 H13A 110.2 . .
C14 C13 H13A 110.2 . .
C12 C13 H13B 110.2 . .
C14 C13 H13B 110.2 . .
H13A C13 H13B 108.5 . .
N2 C14 C13 105.1(11) . .
N2 C14 H14A 110.7 . .
C13 C14 H14A 110.7 . .
N2 C14 H14B 110.7 . .
C13 C14 H14B 110.7 . .
H14A C14 H14B 108.8 . .
N2 C15 C16 128.5(14) . .
N2 C15 H15A 115.8 . .
C16 C15 H15A 115.8 . .
C21 C16 C17 126.7(16) . .
C21 C16 C15 119.0(16) . .
C17 C16 C15 113.4(15) . .
C18 C17 C16 114.6(15) . .
C18 C17 H17A 122.7 . .
C16 C17 H17A 122.7 . .
C19 C18 C17 123.5(16) . .
C19 C18 H18A 118.2 . .
C17 C18 H18A 118.2 . .
C18 C19 C20 116.4(16) . .
C18 C19 H19A 121.8 . .
C20 C19 H19A 121.8 . .
C21 C20 C19 129.8(18) . .
C21 C20 O4 111.6(16) . .
C19 C20 O4 118.6(17) . .
O3 C21 C20 117.9(17) . .
O3 C21 C16 133.7(18) . .
C20 C21 C16 108.0(18) . .
O4 C22 H22A 109.5 . .
O4 C22 H22B 109.5 . .
H22A C22 H22B 109.5 . .
O4 C22 H22C 109.5 . .
H22A C22 H22C 109.5 . .
H22B C22 H22C 109.5 . .
O5 C23 H23A 109.5 . .
O5 C23 H23B 109.5 . .
H23A C23 H23B 109.5 . .
O5 C23 H23C 109.5 . .
H23A C23 H23C 109.5 . .
H23B C23 H23C 109.5 . .
C29 C24 C25 125.1(18) . .
C29 C24 O5 110.0(16) . .
C25 C24 O5 124.9(16) . .
C26 C25 C24 118.6(17) . .
C26 C25 H25A 120.7 . .
C24 C25 H25A 120.7 . .
C25 C26 C27 125.5(17) . .
C25 C26 H26A 117.2 . .
C27 C26 H26A 117.2 . .
C26 C27 C28 110.0(16) . .
C26 C27 H27A 109.7 . .
C28 C27 H27A 109.7 . .
C26 C27 H27B 109.7 . .
C28 C27 H27B 109.7 . .
H27A C27 H27B 108.2 . .
C29 C28 C27 127.5(15) . .
C29 C28 C30 124.0(16) . .
C27 C28 C30 107.8(16) . .
O6 C29 C24 120.3(17) . .
O6 C29 C28 127.3(16) . .
C24 C29 C28 112.4(16) . .
N3 C30 C28 125.7(16) . .
N3 C30 H30A 117.1 . .
C28 C30 H30A 117.1 . .
N3 C31 C32 102.3(10) . .
N3 C31 H31A 111.3 . .
C32 C31 H31A 111.3 . .
N3 C31 H31B 111.3 . .
C32 C31 H31B 111.3 . .
H31A C31 H31B 109.2 . .
C33 C32 C31 104.7(11) . .
C33 C32 H32A 110.8 . .
C31 C32 H32A 110.8 . .
C33 C32 H32B 110.8 . .
C31 C32 H32B 110.8 . .
H32A C32 H32B 108.9 . .
C34 C33 C32 106.6(11) . .
C34 C33 H33A 110.4 . .
C32 C33 H33A 110.4 . .
C34 C33 H33B 110.4 . .
C32 C33 H33B 110.4 . .
H33A C33 H33B 108.6 . .
C35 C34 C33 105.4(11) . .
C35 C34 H34A 110.7 . .
C33 C34 H34A 110.7 . .
C35 C34 H34B 110.7 . .
C33 C34 H34B 110.7 . .
H34A C34 H34B 108.8 . .
C34 C35 C36 108.5(12) . .
C34 C35 H35A 110.0 . .
C36 C35 H35A 110.0 . .
C34 C35 H35B 110.0 . .
C36 C35 H35B 110.0 . .
H35A C35 H35B 108.4 . .
C35 C36 N4 105.5(11) . .
C35 C36 H36A 110.6 . .
N4 C36 H36A 110.6 . .
C35 C36 H36B 110.6 . .
N4 C36 H36B 110.6 . .
H36A C36 H36B 108.8 . .
N4 C37 C38 122.0(15) . .
N4 C37 H37A 119.0 . .
C38 C37 H37A 119.0 . .
C43 C38 C37 128.4(17) . .
C43 C38 C39 115.9(16) . .
C37 C38 C39 115.7(16) . .
C40 C39 C38 133.5(15) . .
C40 C39 H39A 103.8 . .
C38 C39 H39A 103.8 . .
C40 C39 H39B 103.8 . .
C38 C39 H39B 103.8 . .
H39A C39 H39B 105.4 . .
C39 C40 C41 105.3(14) . .
C39 C40 H40A 127.4 . .
C41 C40 H40A 127.4 . .
C42 C41 C40 124.5(16) . .
C42 C41 H41A 117.8 . .
C40 C41 H41A 117.8 . .
C41 C42 O8 126.5(16) . .
C41 C42 C43 124.8(16) . .
O8 C42 C43 108.7(16) . .
O7 C43 C38 121.4(15) . .
O7 C43 C42 122.3(15) . .
C38 C43 C42 115.6(16) . .
O8 C44 H44A 109.5 . .
O8 C44 H44B 109.5 . .
H44A C44 H44B 109.5 . .
O8 C44 H44C 109.5 . .
H44A C44 H44C 109.5 . .
H44B C44 H44C 109.5 . .
O9 C45 H45A 109.5 . .
O9 C45 H45B 109.5 . .
H45A C45 H45B 109.5 . .
O9 C45 H45C 109.5 . .
H45A C45 H45C 109.5 . .
H45B C45 H45C 109.5 . .
C47 C46 O9 140.3(18) . .
C47 C46 C51 114.9(17) . .
O9 C46 C51 104.4(16) . .
C46 C47 C48 127.2(19) . .
C46 C47 H47A 116.4 . .
C48 C47 H47A 116.4 . .
C49 C48 C47 121.9(19) . .
C49 C48 H48B 119.0 . .
C47 C48 H48B 119.0 . .
C48 C49 C50 116.2(17) . .
C48 C49 H49A 121.9 . .
C50 C49 H49A 121.9 . .
C49 C50 C52 113.3(16) . .
C49 C50 C51 122.4(16) . .
C52 C50 C51 124.1(17) . .
O10 C51 C50 121.7(16) . .
O10 C51 C46 121.4(16) . .
C50 C51 C46 116.8(15) . .
N5 C52 C50 129.7(17) . .
N5 C52 H52A 115.2 . .
C50 C52 H52A 115.2 . .
N5 C53 C54 99.8(12) . .
N5 C53 H53A 111.8 . .
C54 C53 H53A 111.8 . .
N5 C53 H53B 111.8 . .
C54 C53 H53B 111.8 . .
H53A C53 H53B 109.5 . .
C53 C54 C55 108.9(15) . .
C53 C54 H54A 109.9 . .
C55 C54 H54A 109.9 . .
C53 C54 H54B 109.9 . .
C55 C54 H54B 109.9 . .
H54A C54 H54B 108.3 . .
C56 C55 C54 121.5(16) . .
C56 C55 H55A 107.0 . .
C54 C55 H55A 107.0 . .
C56 C55 H55B 107.0 . .
C54 C55 H55B 107.0 . .
H55A C55 H55B 106.7 . .
C55 C56 C57 114.4(15) . .
C55 C56 H56A 108.7 . .
C57 C56 H56A 108.7 . .
C55 C56 H56B 108.7 . .
C57 C56 H56B 108.7 . .
H56A C56 H56B 107.6 . .
C58 C57 C56 101.3(12) . .
C58 C57 H57A 111.5 . .
C56 C57 H57A 111.5 . .
C58 C57 H57B 111.5 . .
C56 C57 H57B 111.5 . .
H57A C57 H57B 109.3 . .
N6 C58 C57 103.6(11) . .
N6 C58 H58A 111.0 . .
C57 C58 H58A 111.0 . .
N6 C58 H58B 111.0 . .
C57 C58 H58B 111.0 . .
H58A C58 H58B 109.0 . .
N6 C59 C60 135.7(13) . .
N6 C59 H59A 112.2 . .
C60 C59 H59A 112.2 . .
C65 C60 C61 121.8(14) . .
C65 C60 C59 120.1(14) . .
C61 C60 C59 118.0(14) . .
C62 C61 C60 115.3(15) . .
C62 C61 H61A 122.3 . .
C60 C61 H61A 122.3 . .
C63 C62 C61 129.2(17) . .
C63 C62 H62A 115.4 . .
C61 C62 H62A 115.4 . .
C62 C63 C64 111.9(16) . .
C62 C63 H63A 124.1 . .
C64 C63 H63A 124.1 . .
C63 C64 O12 123.0(14) . .
C63 C64 C65 128.2(14) . .
O12 C64 C65 108.8(14) . .
C60 C65 O11 127.8(15) . .
C60 C65 C64 113.5(13) . .
O11 C65 C64 118.1(14) . .
O12 C66 H66A 109.5 . .
O12 C66 H66B 109.5 . .
H66A C66 H66B 109.5 . .
O12 C66 H66C 109.5 . .
H66A C66 H66C 109.5 . .
H66B C66 H66C 109.5 . .
O13 C67 H67A 109.5 . .
O13 C67 H67B 109.5 . .
H67A C67 H67B 109.5 . .
O13 C67 H67C 109.5 . .
H67A C67 H67C 109.5 . .
H67B C67 H67C 109.5 . .
O13 C68 C69 117.1(13) . .
O13 C68 C73 116.9(11) . .
C69 C68 C73 125.1(12) . .
C68 C69 C70 115.5(13) . .
C68 C69 H69A 108.4 . .
C70 C69 H69A 108.4 . .
C68 C69 H69B 108.4 . .
C70 C69 H69B 108.4 . .
H69A C69 H69B 107.5 . .
C71 C70 C69 117.8(15) . .
C71 C70 H70A 121.1 . .
C69 C70 H70A 121.1 . .
C72 C71 C70 121.9(17) . .
C72 C71 H71A 119.1 . .
C70 C71 H71A 119.1 . .
C71 C72 C73 125.8(16) . .
C71 C72 C74 114.4(15) . .
C73 C72 C74 119.8(15) . .
O14 C73 C72 128.1(14) . .
O14 C73 C68 119.1(12) . .
C72 C73 C68 112.8(13) . .
N7 C74 C72 124.3(13) . .
N7 C74 H74A 117.8 . .
C72 C74 H74A 117.8 . .
N7 C75 C76 104.3(9) . .
N7 C75 H75A 110.9 . .
C76 C75 H75A 110.9 . .
N7 C75 H75B 110.9 . .
C76 C75 H75B 110.9 . .
H75A C75 H75B 108.9 . .
C77 C76 C75 108.4(12) . .
C77 C76 H76A 110.0 . .
C75 C76 H76A 110.0 . .
C77 C76 H76B 110.0 . .
C75 C76 H76B 110.0 . .
H76A C76 H76B 108.4 . .
C78 C77 C76 111.0(12) . .
C78 C77 H77A 109.4 . .
C76 C77 H77A 109.4 . .
C78 C77 H77B 109.4 . .
C76 C77 H77B 109.4 . .
H77A C77 H77B 108.0 . .
C77 C78 C79 110.4(11) . .
C77 C78 H78A 109.6 . .
C79 C78 H78A 109.6 . .
C77 C78 H78B 109.6 . .
C79 C78 H78B 109.6 . .
H78A C78 H78B 108.1 . .
C78 C79 C80 105.7(10) . .
C78 C79 H79A 110.6 . .
C80 C79 H79A 110.6 . .
C78 C79 H79B 110.6 . .
C80 C79 H79B 110.6 . .
H79A C79 H79B 108.7 . .
N8 C80 C79 106.3(9) . .
N8 C80 H80A 110.5 . .
C79 C80 H80A 110.5 . .
N8 C80 H80B 110.5 . .
C79 C80 H80B 110.5 . .
H80A C80 H80B 108.7 . .
N8 C81 C82 123.1(13) . .
N8 C81 H81A 118.4 . .
C82 C81 H81A 118.4 . .
C81 C82 C87 124.4(16) . .
C81 C82 C83 110.0(16) . .
C87 C82 C83 125.5(14) . .
C84 C83 C82 121.1(16) . .
C84 C83 H83A 119.4 . .
C82 C83 H83A 119.4 . .
C83 C84 C85 115.9(15) . .
C83 C84 H84A 122.1 . .
C85 C84 H84A 122.1 . .
C84 C85 C86 128.5(14) . .
C84 C85 H85A 115.8 . .
C86 C85 H85A 115.8 . .
O16 C86 C87 109.1(12) . .
O16 C86 C85 133.3(13) . .
C87 C86 C85 117.5(13) . .
O15 C87 C82 129.3(13) . .
O15 C87 C86 118.9(14) . .
C82 C87 C86 111.1(13) . .
O16 C88 H88A 109.5 . .
O16 C88 H88B 109.5 . .
H88A C88 H88B 109.5 . .
O16 C88 H88C 109.5 . .
H88A C88 H88C 109.5 . .
H88B C88 H88C 109.5 . .
O17 C89 H89A 109.5 . .
O17 C89 H89B 109.5 . .
H89A C89 H89B 109.5 . .
O17 C89 H89C 109.5 . .
H89A C89 H89C 109.5 . .
H89B C89 H89C 109.5 . .
C91 C90 O17 124.7(15) . .
C91 C90 C95 129.6(14) . .
O17 C90 C95 105.7(13) . .
C90 C91 C92 113.6(14) . .
C90 C91 H91A 123.2 . .
C92 C91 H91A 123.2 . .
C93 C92 C91 123.4(16) . .
C93 C92 H92A 118.3 . .
C91 C92 H92A 118.3 . .
C94 C93 C92 117.3(17) . .
C94 C93 H93A 121.3 . .
C92 C93 H93A 121.3 . .
C93 C94 C95 127.9(16) . .
C93 C94 C96 111.5(15) . .
C95 C94 C96 118.3(15) . .
O18 C95 C94 130.4(14) . .
O18 C95 C90 121.6(13) . .
C94 C95 C90 108.0(13) . .
N9 C96 C94 125.9(12) . .
N9 C96 H96A 117.0 . .
C94 C96 H96A 117.0 . .
N9 C97 C98 114.1(10) . .
N9 C97 H97A 108.7 . .
C98 C97 H97A 108.7 . .
N9 C97 H97B 108.7 . .
C98 C97 H97B 108.7 . .
H97A C97 H97B 107.6 . .
C97 C98 C99 113.9(11) . .
C97 C98 H98A 108.8 . .
C99 C98 H98A 108.8 . .
C97 C98 H98B 108.8 . .
C99 C98 H98B 108.8 . .
H98A C98 H98B 107.7 . .
C100 C99 C98 116.0(12) . .
C100 C99 H99A 108.3 . .
C98 C99 H99A 108.3 . .
C100 C99 H99B 108.3 . .
C98 C99 H99B 108.3 . .
H99A C99 H99B 107.4 . .
C99 C100 C101 108.8(11) . .
C99 C100 H10C 109.9 . .
C101 C100 H10C 109.9 . .
C99 C100 H10D 109.9 . .
C101 C100 H10D 109.9 . .
H10C C100 H10D 108.3 . .
C102 C101 C100 107.7(12) . .
C102 C101 H10E 110.2 . .
C100 C101 H10E 110.2 . .
C102 C101 H10F 110.2 . .
C100 C101 H10F 110.2 . .
H10E C101 H10F 108.5 . .
C101 C102 N10 107.3(11) . .
C101 C102 H10G 110.3 . .
N10 C102 H10G 110.3 . .
C101 C102 H10H 110.3 . .
N10 C102 H10H 110.3 . .
H10G C102 H10H 108.5 . .
N10 C103 C104 117.1(11) . .
N10 C103 H10I 121.5 . .
C104 C103 H10I 121.5 . .
C109 C104 C105 119.1(15) . .
C109 C104 C103 129.9(15) . .
C105 C104 C103 110.7(14) . .
C106 C105 C104 120.5(15) . .
C106 C105 H10J 119.7 . .
C104 C105 H10J 119.7 . .
C107 C106 C105 120.5(16) . .
C107 C106 H10K 119.8 . .
C105 C106 H10K 119.8 . .
C106 C107 C108 119.4(15) . .
C106 C107 H10L 120.3 . .
C108 C107 H10L 120.3 . .
O20 C108 C109 117.9(13) . .
O20 C108 C107 121.7(14) . .
C109 C108 C107 120.1(14) . .
O19 C109 C104 121.6(14) . .
O19 C109 C108 118.1(14) . .
C104 C109 C108 120.2(14) . .
O20 C110 H11D 109.5 . .
O20 C110 H11E 109.5 . .
H11D C110 H11E 109.5 . .
O20 C110 H11F 109.5 . .
H11D C110 H11F 109.5 . .
H11E C110 H11F 109.5 . .
O21 C111 H11G 109.5 . .
O21 C111 H11H 109.5 . .
H11G C111 H11H 109.5 . .
O21 C111 H11I 109.5 . .
H11G C111 H11I 109.5 . .
H11H C111 H11I 109.5 . .
O21 C112 C113 122.6(18) . .
O21 C112 C117 119.4(16) . .
C113 C112 C117 118.0(15) . .
C112 C113 C114 125.6(16) . .
C112 C113 H11J 117.2 . .
C114 C113 H11J 117.2 . .
C115 C114 C113 113.0(15) . .
C115 C114 H11K 123.5 . .
C113 C114 H11K 123.5 . .
C116 C115 C114 124.2(17) . .
C116 C115 H11L 117.9 . .
C114 C115 H11L 117.9 . .
C117 C116 C115 118.0(16) . .
C117 C116 C118 131.8(15) . .
C115 C116 C118 110.2(15) . .
O22 C117 C116 123.1(14) . .
O22 C117 C112 115.8(15) . .
C116 C117 C112 120.8(14) . .
N11 C118 C116 124.1(13) . .
N11 C118 H11M 118.0 . .
C116 C118 H11M 118.0 . .
N11 C119 C120 108.7(10) . .
N11 C119 H11N 110.0 . .
C120 C119 H11N 110.0 . .
N11 C119 H11O 110.0 . .
C120 C119 H11O 110.0 . .
H11N C119 H11O 108.3 . .
C119 C120 C121 110.6(12) . .
C119 C120 H12C 109.5 . .
C121 C120 H12C 109.5 . .
C119 C120 H12D 109.5 . .
C121 C120 H12D 109.5 . .
H12C C120 H12D 108.1 . .
C122 C121 C120 118.1(14) . .
C122 C121 H12E 107.8 . .
C120 C121 H12E 107.8 . .
C122 C121 H12F 107.8 . .
C120 C121 H12F 107.8 . .
H12E C121 H12F 107.1 . .
C121 C122 C123 110.0(12) . .
C121 C122 H12G 109.7 . .
C123 C122 H12G 109.7 . .
C121 C122 H12H 109.7 . .
C123 C122 H12H 109.7 . .
H12G C122 H12H 108.2 . .
C124 C123 C122 108.4(11) . .
C124 C123 H12I 110.0 . .
C122 C123 H12I 110.0 . .
C124 C123 H12J 110.0 . .
C122 C123 H12J 110.0 . .
H12I C123 H12J 108.4 . .
N12 C124 C123 107.4(10) . .
N12 C124 H12K 110.2 . .
C123 C124 H12K 110.2 . .
N12 C124 H12L 110.2 . .
C123 C124 H12L 110.2 . .
H12K C124 H12L 108.5 . .
N12 C125 C126 131.3(14) . .
N12 C125 H12M 114.4 . .
C126 C125 H12M 114.4 . .
C131 C126 C127 117.0(15) . .
C131 C126 C125 127.7(17) . .
C127 C126 C125 115.0(16) . .
C128 C127 C126 122.1(15) . .
C128 C127 H12N 119.0 . .
C126 C127 H12N 119.0 . .
C127 C128 C129 119.5(15) . .
C127 C128 H12O 120.2 . .
C129 C128 H12O 120.2 . .
C128 C129 C130 117.7(13) . .
C128 C129 H12P 107.9 . .
C130 C129 H12P 107.9 . .
C128 C129 H12Q 107.9 . .
C130 C129 H12Q 107.9 . .
H12P C129 H12Q 107.2 . .
O24 C130 C131 116.4(13) . .
O24 C130 C129 121.1(13) . .
C131 C130 C129 122.5(14) . .
C130 C131 O23 117.9(15) . .
C130 C131 C126 121.3(14) . .
O23 C131 C126 120.9(15) . .
O24 C132 H13C 109.5 . .
O24 C132 H13D 109.5 . .
H13C C132 H13D 109.5 . .
O24 C132 H13E 109.5 . .
H13C C132 H13E 109.5 . .
H13D C132 H13E 109.5 . .
C134 C133 H13F 109.5 . .
C134 C133 H13G 109.5 . .
H13F C133 H13G 109.5 . .
C134 C133 H13H 109.5 . .
H13F C133 H13H 109.5 . .
H13G C133 H13H 109.5 . .
O26 C134 O25 108.8(11) . .
O26 C134 C133 127.6(13) . .
O25 C134 C133 122.1(13) . .
C136 C135 H13I 109.5 . .
C136 C135 H13J 109.5 . .
H13I C135 H13J 109.5 . .
C136 C135 H13K 109.5 . .
H13I C135 H13K 109.5 . .
H13J C135 H13K 109.5 . .
O27 C136 O48 116.1(10) . 14
O27 C136 C135 117.4(12) . .
O48 C136 C135 125.3(12) 14 .
C138 C137 H13M 109.5 . .
C138 C137 H13N 109.5 . .
H13M C137 H13N 109.5 . .
C138 C137 H13O 109.5 . .
H13M C137 H13O 109.5 . .
H13N C137 H13O 109.5 . .
O29 C138 O28 118.4(10) . .
O29 C138 C137 127.7(11) . .
O28 C138 C137 113.9(11) . .
C140 C139 H13P 109.5 . .
C140 C139 H13Q 109.5 . .
H13P C139 H13Q 109.5 . .
C140 C139 H13R 109.5 . .
H13P C139 H13R 109.5 . .
H13Q C139 H13R 109.5 . .
O30 C140 O31 118.6(9) . .
O30 C140 C139 117.2(10) . .
O31 C140 C139 124.1(10) . .
C142 C141 H14C 109.5 . .
C142 C141 H14D 109.5 . .
H14C C141 H14D 109.5 . .
C142 C141 H14E 109.5 . .
H14C C141 H14E 109.5 . .
H14D C141 H14E 109.5 . .
O33 C142 O32 124.3(11) . .
O33 C142 C141 123.1(11) . .
O32 C142 C141 112.3(11) . .
C144 C143 H14F 109.5 . .
C144 C143 H14G 109.5 . .
H14F C143 H14G 109.5 . .
C144 C143 H14H 109.5 . .
H14F C143 H14H 109.5 . .
H14G C143 H14H 109.5 . .
O34 C144 O35 119.0(11) . .
O34 C144 C143 119.8(12) . .
O35 C144 C143 121.2(12) . .
C146 C145 H14I 109.5 . .
C146 C145 H14J 109.5 . .
H14I C145 H14J 109.5 . .
C146 C145 H14K 109.5 . .
H14I C145 H14K 109.5 . .
H14J C145 H14K 109.5 . .
O37 C146 O36 114.6(11) . .
O37 C146 C145 122.8(11) . .
O36 C146 C145 122.7(11) . .
C148 C147 H14L 109.5 . .
C148 C147 H14M 109.5 . .
H14L C147 H14M 109.5 . .
C148 C147 H14N 109.5 . .
H14L C147 H14N 109.5 . .
H14M C147 H14N 109.5 . .
O39 C148 O38 114.5(10) . .
O39 C148 C147 121.9(11) . .
O38 C148 C147 122.1(12) . .
C150 C149 H14O 109.5 . .
C150 C149 H14P 109.5 . .
H14O C149 H14P 109.5 . .
C150 C149 H14Q 109.5 . .
H14O C149 H14Q 109.5 . .
H14P C149 H14Q 109.5 . .
O43 C150 O42 99.0(11) . .
O43 C150 C149 128.4(13) . .
O42 C150 C149 132.5(13) . .
C152 C151 H15B 109.5 . .
C152 C151 H15C 109.5 . .
H15B C151 H15C 109.5 . .
C152 C151 H15D 109.5 . .
H15B C151 H15D 109.5 . .
H15C C151 H15D 109.5 . .
O41 C152 O40 120.8(11) . .
O41 C152 C151 118.9(10) . .
O40 C152 C151 119.8(10) . .
C154 C153 H15E 109.5 . .
C154 C153 H15F 109.5 . .
H15E C153 H15F 109.5 . .
C154 C153 H15G 109.5 . .
H15E C153 H15G 109.5 . .
H15F C153 H15G 109.5 . .
O44 C154 O45 129.7(10) . .
O44 C154 C153 124.2(11) . .
O45 C154 C153 105.9(10) . .
C156 C155 H15H 109.5 . .
C156 C155 H15I 109.5 . .
H15H C155 H15I 109.5 . .
C156 C155 H15J 109.5 . .
H15H C155 H15J 109.5 . .
H15I C155 H15J 109.5 . .
O46 C156 O47 123.5(11) . .
O46 C156 C155 125.7(11) . .
O47 C156 C155 110.9(10) . .
C158 C157 H15K 109.5 . .
C158 C157 H15L 109.5 . .
H15K C157 H15L 109.5 . .
C158 C157 H15M 109.5 . .
H15K C157 H15M 109.5 . .
H15L C157 H15M 109.5 . .
O50 C158 O49 113.8(9) . .
O50 C158 C157 125.5(11) . .
O49 C158 C157 120.3(11) . .
C160 C159 H15N 109.5 . .
C160 C159 H15O 109.5 . .
H15N C159 H15O 109.5 . .
C160 C159 H15P 109.5 . .
H15N C159 H15P 109.5 . .
H15O C159 H15P 109.5 . .
O53 C160 O52 135.4(10) . .
O53 C160 C159 125.4(10) . .
O52 C160 C159 99.2(9) . .
C162 C161 H16A 109.5 . .
C162 C161 H16B 109.5 . .
H16A C161 H16B 109.5 . .
C162 C161 H16C 109.5 . .
H16A C161 H16C 109.5 . .
H16B C161 H16C 109.5 . .
O55 C162 O54 124.4(10) . .
O55 C162 C161 134.1(11) . .
O54 C162 C161 101.5(9) . .
C164 C163 H16D 109.5 . .
C164 C163 H16E 109.5 . .
H16D C163 H16E 109.5 . .
C164 C163 H16F 109.5 . .
H16D C163 H16F 109.5 . .
H16E C163 H16F 109.5 . .
O58 C164 O59 110.6(11) . .
O58 C164 C163 130.8(12) . .
O59 C164 C163 118.1(12) . .
C166 C165 H16G 109.5 . .
C166 C165 H16H 109.5 . .
H16G C165 H16H 109.5 . .
C166 C165 H16I 109.5 . .
H16G C165 H16I 109.5 . .
H16H C165 H16I 109.5 . .
O56 C166 O57 116.9(12) . .
O56 C166 C165 126.3(12) . .
O57 C166 C165 116.6(12) . .
C168 C167 H16J 109.5 . .
C168 C167 H16K 109.5 . .
H16J C167 H16K 109.5 . .
C168 C167 H16L 109.5 . .
H16J C167 H16L 109.5 . .
H16K C167 H16L 109.5 . .
O60 C168 O61 127.2(10) . .
O60 C168 C167 116.7(12) . .
O61 C168 C167 115.0(11) . .
O60 C168 Cd12 53.8(5) . .
O61 C168 Cd12 75.0(5) . .
C167 C168 Cd12 169.9(11) . .
C170 C169 H16M 109.5 . .
C170 C169 H16N 109.5 . .
H16M C169 H16N 109.5 . .
C170 C169 H16O 109.5 . .
H16M C169 H16O 109.5 . .
H16N C169 H16O 109.5 . .
O62 C170 O63 117.5(11) . .
O62 C170 C169 126.3(11) . .
O63 C170 C169 116.1(10) . .
O62 C170 Cd12 56.0(6) . .
O63 C170 Cd12 62.0(5) . .
C169 C170 Cd12 170.1(9) . .
C172 C171 H17B 109.5 . .
C172 C171 H17C 109.5 . .
H17B C171 H17C 109.5 . .
C172 C171 H17D 109.5 . .
H17B C171 H17D 109.5 . .
H17C C171 H17D 109.5 . .
O65 C172 O64 125.7(13) . .
O65 C172 C171 122.5(12) . .
O64 C172 C171 111.2(11) . .
C174 C173 H17E 109.5 . .
C174 C173 H17F 109.5 . .
H17E C173 H17F 109.5 . .
C174 C173 H17G 109.5 . .
H17E C173 H17G 109.5 . .
H17F C173 H17G 109.5 . .
O66 C174 O67 122.2(10) . .
O66 C174 C173 124.0(12) . .
O67 C174 C173 113.3(11) . .
C176 C175 H17H 109.5 . .
C176 C175 H17I 109.5 . .
H17H C175 H17I 109.5 . .
C176 C175 H17J 109.5 . .
H17H C175 H17J 109.5 . .
H17I C175 H17J 109.5 . .
O68 C176 O69 114.5(10) . .
O68 C176 C175 124.0(12) . .
O69 C176 C175 121.4(11) . .
C178 C177 H17K 109.5 . .
C178 C177 H17L 109.5 . .
H17K C177 H17L 109.5 . .
C178 C177 H17M 109.5 . .
H17K C177 H17M 109.5 . .
H17L C177 H17M 109.5 . .
O51 C178 O72 114.3(9) 14 .
O51 C178 C177 127.6(12) 14 .
O72 C178 C177 117.8(11) . .
C180 C179 H17O 109.5 . .
C180 C179 H17P 109.5 . .
H17O C179 H17P 109.5 . .
C180 C179 H17Q 109.5 . .
H17O C179 H17Q 109.5 . .
H17P C179 H17Q 109.5 . .
O71 C180 O70 129.2(11) . .
O71 C180 C179 120.6(11) . .
O70 C180 C179 110.1(11) . .
O71 C180 Cd11 58.2(6) . .
O70 C180 Cd11 71.0(6) . .
C179 C180 Cd11 174.1(9) . .

loop_
_geom_bond_atom_site_label_1
_geom_bond_atom_site_label_2
_geom_bond_distance
_geom_bond_site_symmetry_2
Ho1 O67 2.255(7) .
Ho1 O15 2.290(7) .
Ho1 O65 2.324(7) .
Ho1 O19 2.331(8) .
Ho1 O68 2.364(8) .
Ho1 O50 2.418(7) 14
Ho1 N10 2.495(9) .
Ho1 O16 2.529(8) .
Ho1 Cd9 3.7226(17) .
Ho2 O46 2.240(7) .
Ho2 O44 2.287(7) .
Ho2 O18 2.327(7) .
Ho2 O41 2.358(8) .
Ho2 O14 2.360(7) .
Ho2 O43 2.396(8) .
Ho2 N7 2.553(9) .
Ho2 O17 2.584(8) .
Ho2 Cd8 3.7216(15) .
Ho3 O53 2.164(7) .
Ho3 O55 2.266(7) .
Ho3 O3 2.270(8) .
Ho3 O56 2.281(7) .
Ho3 O7 2.340(9) .
Ho3 O58 2.381(7) .
Ho3 O4 2.509(9) .
Ho3 N4 2.540(11) .
Ho3 Cd4 3.6925(15) .
Ho4 O6 2.268(9) .
Ho4 O2 2.283(8) .
Ho4 O29 2.291(8) .
Ho4 O32 2.293(8) .
Ho4 O34 2.367(8) .
Ho4 O31 2.412(7) .
Ho4 O5 2.519(9) .
Ho4 N1 2.520(11) .
Ho4 Cd6 3.6730(16) .
Cd1 O35 2.267(9) .
Cd1 O33 2.283(8) .
Cd1 N3 2.330(11) .
Cd1 O6 2.344(8) .
Cd1 O40 2.372(8) .
Cd1 O36 2.453(8) .
Cd2 O54 2.284(8) .
Cd2 O3 2.320(9) .
Cd2 N2 2.350(11) .
Cd2 O52 2.366(8) .
Cd2 O51 2.379(8) .
Cd2 O49 2.434(8) .
Cd3 O45 2.266(8) .
Cd3 N9 2.303(9) .
Cd3 O18 2.314(8) .
Cd3 O48 2.370(8) .
Cd3 O47 2.374(8) .
Cd3 O30 2.402(8) 14
Cd4 O11 2.247(8) .
Cd4 N6 2.254(9) .
Cd4 O57 2.282(8) .
Cd4 O7 2.315(8) .
Cd4 O58 2.326(8) .
Cd4 O8 2.529(9) .
Cd5 O10 2.273(9) .
Cd5 O38 2.279(8) .
Cd5 O37 2.288(9) .
Cd5 O42 2.355(8) .
Cd5 O36 2.421(9) .
Cd5 O9 2.445(9) .
Cd5 O39 2.504(8) .
Cd6 O22 2.229(8) 14
Cd6 O31 2.302(7) .
Cd6 O28 2.320(8) .
Cd6 N11 2.330(9) 14
Cd6 O2 2.359(8) .
Cd6 O1 2.523(9) .
Cd7 O25 2.270(8) .
Cd7 O22 2.291(8) 14
Cd7 O28 2.326(8) .
Cd7 O27 2.346(8) .
Cd7 O48 2.443(8) 14
Cd7 O21 2.522(8) 14
Cd7 O26 2.550(9) .
Cd8 O10 2.278(9) .
Cd8 N5 2.289(11) .
Cd8 O42 2.295(7) .
Cd8 O14 2.312(7) .
Cd8 O41 2.389(8) .
Cd8 O13 2.570(8) .
Cd9 O69 2.254(7) .
Cd9 O23 2.326(8) .
Cd9 O50 2.329(7) 14
Cd9 O19 2.345(8) .
Cd9 N12 2.345(9) .
Cd9 O20 2.548(7) .
Cd9 O49 2.636(8) 14
Cd10 O64 2.270(8) .
Cd10 O66 2.277(7) .
Cd10 O15 2.328(7) .
Cd10 N8 2.342(9) .
Cd10 O59 2.348(8) .
Cd10 O63 2.449(8) .
Cd11 O23 2.302(8) .
Cd11 O71 2.310(8) .
Cd11 O72 2.336(8) .
Cd11 O69 2.354(9) .
Cd11 O51 2.394(8) 14
Cd11 O24 2.503(8) .
Cd11 O70 2.590(8) .
Cd11 C180 2.701(13) .
Cd12 O60 2.185(9) .
Cd12 O11 2.254(8) .
Cd12 O62 2.301(9) .
Cd12 O57 2.326(8) .
Cd12 O63 2.425(8) .
Cd12 O12 2.475(8) .
Cd12 C168 2.670(13) .
Cd12 C170 2.745(14) .
N1 C8 1.350(15) .
N1 C9 1.525(13) .
N2 C15 1.340(13) .
N2 C14 1.479(13) .
N3 C30 1.350(15) .
N3 C31 1.513(13) .
N4 C37 1.297(13) .
N4 C36 1.592(14) .
N5 C52 1.266(14) .
N5 C53 1.531(14) .
N6 C59 1.333(12) .
N6 C58 1.446(11) .
N7 C74 1.283(12) .
N7 C75 1.561(10) .
N8 C81 1.366(12) .
N8 C80 1.514(12) .
N9 C96 1.405(13) .
N9 C97 1.467(11) .
N10 C103 1.328(12) .
N10 C102 1.635(13) .
N11 C118 1.269(13) .
N11 C119 1.480(11) .
N11 Cd6 2.330(9) 14
N12 C125 1.315(14) .
N12 C124 1.483(11) .
O1 C2 1.287(15) .
O1 C1 1.400(13) .
O2 C7 1.402(14) .
O3 C21 1.273(17) .
O4 C20 1.461(15) .
O4 C22 1.470(12) .
O5 C24 1.418(15) .
O5 C23 1.449(13) .
O6 C29 1.271(14) .
O7 C43 1.327(13) .
O8 C42 1.446(14) .
O8 C44 1.461(14) .
O9 C46 1.362(15) .
O9 C45 1.484(13) .
O10 C51 1.333(14) .
O11 C65 1.397(13) .
O12 C66 1.390(11) .
O12 C64 1.413(13) .
O13 C68 1.400(12) .
O13 C67 1.431(11) .
O14 C73 1.266(13) .
O15 C87 1.227(15) .
O16 C86 1.404(13) .
O16 C88 1.481(10) .
O17 C90 1.436(14) .
O17 C89 1.465(11) .
O18 C95 1.286(13) .
O19 C109 1.294(13) .
O20 C108 1.365(14) .
O20 C110 1.428(10) .
O21 C112 1.326(15) .
O21 C111 1.427(10) .
O21 Cd7 2.522(8) 14
O22 C117 1.300(14) .
O22 Cd6 2.229(8) 14
O22 Cd7 2.291(8) 14
O23 C131 1.352(14) .
O24 C130 1.337(13) .
O24 C132 1.488(11) .
O25 C134 1.350(15) .
O26 C134 1.307(15) .
O27 C136 1.319(14) .
O28 C138 1.332(13) .
O29 C138 1.276(13) .
O30 C140 1.282(12) .
O30 Cd3 2.402(8) 14
O31 C140 1.289(12) .
O32 C142 1.326(13) .
O33 C142 1.297(15) .
O34 C144 1.245(13) .
O35 C144 1.262(13) .
O36 C146 1.337(12) .
O37 C146 1.287(13) .
O38 C148 1.265(13) .
O39 C148 1.261(13) .
O40 C152 1.280(12) .
O41 C152 1.275(12) .
O42 C150 1.424(16) .
O43 C150 1.382(16) .
O44 C154 1.159(12) .
O45 C154 1.327(12) .
O46 C156 1.286(13) .
O47 C156 1.301(14) .
O48 C136 1.369(14) 14
O48 Cd7 2.443(8) 14
O49 C158 1.332(12) .
O49 Cd9 2.636(8) 14
O50 C158 1.264(13) .
O50 Cd9 2.329(7) 14
O50 Ho1 2.418(7) 14
O51 C178 1.314(13) 14
O51 Cd11 2.394(8) 14
O52 C160 1.338(12) .
O53 C160 1.171(13) .
O54 C162 1.401(11) .
O55 C162 1.108(12) .
O56 C166 1.264(15) .
O57 C166 1.342(14) .
O58 C164 1.336(15) .
O59 C164 1.383(14) .
O60 C168 1.219(13) .
O61 C168 1.361(13) .
O62 C170 1.193(13) .
O63 C170 1.354(12) .
O64 C172 1.270(14) .
O65 C172 1.209(14) .
O66 C174 1.250(13) .
O67 C174 1.372(14) .
O68 C176 1.248(14) .
O69 C176 1.341(14) .
O70 C180 1.304(12) .
O71 C180 1.167(13) .
O72 C178 1.389(14) .
C1 H1A 0.9600 .
C1 H1B 0.9600 .
C1 H1C 0.9600 .
C2 C3 1.394(17) .
C2 C7 1.422(17) .
C3 C4 1.328(16) .
C3 H3A 0.9300 .
C4 C5 1.482(9) .
C4 H4A 0.9300 .
C5 C6 1.463(16) .
C5 H5A 0.9300 .
C6 C8 1.424(17) .
C6 C7 1.491(17) .
C8 H8A 0.9300 .
C9 C10 1.597(8) .
C9 H9A 0.9700 .
C9 H9B 0.9700 .
C10 C11 1.572(15) .
C10 H10A 0.9700 .
C10 H10B 0.9700 .
C11 C12 1.562(14) .
C11 H11B 0.9700 .
C11 H11C 0.9700 .
C12 C13 1.526(13) .
C12 H12A 0.9700 .
C12 H12B 0.9700 .
C13 C14 1.584(14) .
C13 H13A 0.9700 .
C13 H13B 0.9700 .
C14 H14A 0.9700 .
C14 H14B 0.9700 .
C15 C16 1.462(15) .
C15 H15A 0.9300 .
C16 C21 1.443(18) .
C16 C17 1.450(16) .
C17 C18 1.401(15) .
C17 H17A 0.9300 .
C18 C19 1.322(15) .
C18 H18A 0.9300 .
C19 C20 1.431(17) .
C19 H19A 0.9300 .
C20 C21 1.379(18) .
C22 H22A 0.9600 .
C22 H22B 0.9600 .
C22 H22C 0.9600 .
C23 H23A 0.9600 .
C23 H23B 0.9600 .
C23 H23C 0.9600 .
C24 C29 1.367(16) .
C24 C25 1.405(17) .
C25 C26 1.354(17) .
C25 H25A 0.9300 .
C26 C27 1.418(16) .
C26 H26A 0.9300 .
C27 C28 1.473(17) .
C27 H27A 0.9700 .
C27 H27B 0.9700 .
C28 C29 1.430(16) .
C28 C30 1.475(9) .
C30 H30A 0.9300 .
C31 C32 1.633(13) .
C31 H31A 0.9700 .
C31 H31B 0.9700 .
C32 C33 1.618(14) .
C32 H32A 0.9700 .
C32 H32B 0.9700 .
C33 C34 1.539(13) .
C33 H33A 0.9700 .
C33 H33B 0.9700 .
C34 C35 1.513(13) .
C34 H34A 0.9700 .
C34 H34B 0.9700 .
C35 C36 1.585(13) .
C35 H35A 0.9700 .
C35 H35B 0.9700 .
C36 H36A 0.9700 .
C36 H36B 0.9700 .
C37 C38 1.417(16) .
C37 H37A 0.9300 .
C38 C43 1.370(16) .
C38 C39 1.466(16) .
C39 C40 1.442(16) .
C39 H39A 0.9700 .
C39 H39B 0.9700 .
C40 C41 1.443(17) .
C40 H40A 0.9300 .
C41 C42 1.414(17) .
C41 H41A 0.9300 .
C42 C43 1.452(17) .
C44 H44A 0.9600 .
C44 H44B 0.9600 .
C44 H44C 0.9600 .
C45 H45A 0.9600 .
C45 H45B 0.9600 .
C45 H45C 0.9600 .
C46 C47 1.346(18) .
C46 C51 1.515(17) .
C47 C48 1.400(17) .
C47 H47A 0.9300 .
C48 C49 1.392(9) .
C48 H48B 0.9300 .
C49 C50 1.422(18) .
C49 H49A 0.9300 .
C50 C52 1.475(7) .
C50 C51 1.502(17) .
C52 H52A 0.9300 .
C53 C54 1.556(17) .
C53 H53A 0.9700 .
C53 H53B 0.9700 .
C54 C55 1.607(19) .
C54 H54A 0.9700 .
C54 H54B 0.9700 .
C55 C56 1.521(9) .
C55 H55A 0.9700 .
C55 H55B 0.9700 .
C56 C57 1.611(9) .
C56 H56A 0.9700 .
C56 H56B 0.9700 .
C57 C58 1.513(9) .
C57 H57A 0.9700 .
C57 H57B 0.9700 .
C58 H58A 0.9700 .
C58 H58B 0.9700 .
C59 C60 1.457(13) .
C59 H59A 0.9300 .
C60 C65 1.386(15) .
C60 C61 1.415(16) .
C61 C62 1.391(16) .
C61 H61A 0.9300 .
C62 C63 1.322(15) .
C62 H62A 0.9300 .
C63 C64 1.355(16) .
C63 H63A 0.9300 .
C64 C65 1.444(16) .
C66 H66A 0.9600 .
C66 H66B 0.9600 .
C66 H66C 0.9600 .
C67 H67A 0.9600 .
C67 H67B 0.9600 .
C67 H67C 0.9600 .
C68 C69 1.428(9) .
C68 C73 1.451(14) .
C69 C70 1.485(17) .
C69 H69A 0.9700 .
C69 H69B 0.9700 .
C70 C71 1.398(16) .
C70 H70A 0.9300 .
C71 C72 1.361(16) .
C71 H71A 0.9300 .
C72 C73 1.397(15) .
C72 C74 1.450(15) .
C74 H74A 0.9300 .
C75 C76 1.584(14) .
C75 H75A 0.9700 .
C75 H75B 0.9700 .
C76 C77 1.581(14) .
C76 H76A 0.9700 .
C76 H76B 0.9700 .
C77 C78 1.466(13) .
C77 H77A 0.9700 .
C77 H77B 0.9700 .
C78 C79 1.552(13) .
C78 H78A 0.9700 .
C78 H78B 0.9700 .
C79 C80 1.638(13) .
C79 H79A 0.9700 .
C79 H79B 0.9700 .
C80 H80A 0.9700 .
C80 H80B 0.9700 .
C81 C82 1.420(15) .
C81 H81A 0.9300 .
C82 C87 1.458(17) .
C82 C83 1.477(17) .
C83 C84 1.332(15) .
C83 H83A 0.9300 .
C84 C85 1.353(15) .
C84 H84A 0.9300 .
C85 C86 1.483(9) .
C85 H85A 0.9300 .
C86 C87 1.473(7) .
C88 H88A 0.9600 .
C88 H88B 0.9600 .
C88 H88C 0.9600 .
C89 H89A 0.9600 .
C89 H89B 0.9600 .
C89 H89C 0.9600 .
C90 C91 1.352(15) .
C90 C95 1.460(16) .
C91 C92 1.394(15) .
C91 H91A 0.9300 .
C92 C93 1.393(16) .
C92 H92A 0.9300 .
C93 C94 1.334(17) .
C93 H93A 0.9300 .
C94 C95 1.409(15) .
C94 C96 1.465(15) .
C96 H96A 0.9300 .
C97 C98 1.509(12) .
C97 H97A 0.9700 .
C97 H97B 0.9700 .
C98 C99 1.618(14) .
C98 H98A 0.9700 .
C98 H98B 0.9700 .
C99 C100 1.478(13) .
C99 H99A 0.9700 .
C99 H99B 0.9700 .
C100 C101 1.508(13) .
C100 H10C 0.9700 .
C100 H10D 0.9700 .
C101 C102 1.453(13) .
C101 H10E 0.9700 .
C101 H10F 0.9700 .
C102 H10G 0.9700 .
C102 H10H 0.9700 .
C103 C104 1.490(15) .
C103 H10I 0.9300 .
C104 C109 1.333(15) .
C104 C105 1.489(16) .
C105 C106 1.374(15) .
C105 H10J 0.9300 .
C106 C107 1.369(15) .
C106 H10K 0.9300 .
C107 C108 1.447(16) .
C107 H10L 0.9300 .
C108 C109 1.428(15) .
C110 H11D 0.9600 .
C110 H11E 0.9600 .
C110 H11F 0.9600 .
C111 H11G 0.9600 .
C111 H11H 0.9600 .
C111 H11I 0.9600 .
C112 C113 1.357(17) .
C112 C117 1.441(17) .
C113 C114 1.440(15) .
C113 H11J 0.9300 .
C114 C115 1.427(17) .
C114 H11K 0.9300 .
C115 C116 1.418(17) .
C115 H11L 0.9300 .
C116 C117 1.393(15) .
C116 C118 1.451(15) .
C118 H11M 0.9300 .
C119 C120 1.558(14) .
C119 H11N 0.9700 .
C119 H11O 0.9700 .
C120 C121 1.587(9) .
C120 H12C 0.9700 .
C120 H12D 0.9700 .
C121 C122 1.508(16) .
C121 H12E 0.9700 .
C121 H12F 0.9700 .
C122 C123 1.609(14) .
C122 H12G 0.9700 .
C122 H12H 0.9700 .
C123 C124 1.490(13) .
C123 H12I 0.9700 .
C123 H12J 0.9700 .
C124 H12K 0.9700 .
C124 H12L 0.9700 .
C125 C126 1.471(15) .
C125 H12M 0.9300 .
C126 C131 1.412(16) .
C126 C127 1.441(16) .
C127 C128 1.378(16) .
C127 H12N 0.9300 .
C128 C129 1.425(9) .
C128 H12O 0.9300 .
C129 C130 1.429(7) .
C129 H12P 0.9700 .
C129 H12Q 0.9700 .
C130 C131 1.345(16) .
C132 H13C 0.9600 .
C132 H13D 0.9600 .
C132 H13E 0.9600 .
C133 C134 1.503(9) .
C133 H13F 0.9600 .
C133 H13G 0.9600 .
C133 H13H 0.9600 .
C135 C136 1.490(9) .
C135 H13I 0.9600 .
C135 H13J 0.9600 .
C135 H13K 0.9600 .
C136 O48 1.370(14) 14
C137 C138 1.490(14) .
C137 H13M 0.9600 .
C137 H13N 0.9600 .
C137 H13O 0.9600 .
C139 C140 1.517(8) .
C139 H13P 0.9600 .
C139 H13Q 0.9600 .
C139 H13R 0.9600 .
C141 C142 1.486(14) .
C141 H14C 0.9600 .
C141 H14D 0.9600 .
C141 H14E 0.9600 .
C143 C144 1.436(9) .
C143 H14F 0.9600 .
C143 H14G 0.9600 .
C143 H14H 0.9600 .
C145 C146 1.494(14) .
C145 H14I 0.9600 .
C145 H14J 0.9600 .
C145 H14K 0.9600 .
C147 C148 1.495(8) .
C147 H14L 0.9600 .
C147 H14M 0.9600 .
C147 H14N 0.9600 .
C149 C150 1.441(16) .
C149 H14O 0.9600 .
C149 H14P 0.9600 .
C149 H14Q 0.9600 .
C151 C152 1.609(15) .
C151 H15B 0.9600 .
C151 H15C 0.9600 .
C151 H15D 0.9600 .
C153 C154 1.546(15) .
C153 H15E 0.9600 .
C153 H15F 0.9600 .
C153 H15G 0.9600 .
C155 C156 1.517(13) .
C155 H15H 0.9600 .
C155 H15I 0.9600 .
C155 H15J 0.9600 .
C157 C158 1.502(8) .
C157 H15K 0.9600 .
C157 H15L 0.9600 .
C157 H15M 0.9600 .
C159 C160 1.764(14) .
C159 H15N 0.9600 .
C159 H15O 0.9600 .
C159 H15P 0.9600 .
C161 C162 1.590(15) .
C161 H16A 0.9600 .
C161 H16B 0.9600 .
C161 H16C 0.9600 .
C163 C164 1.436(14) .
C163 H16D 0.9600 .
C163 H16E 0.9600 .
C163 H16F 0.9600 .
C165 C166 1.594(16) .
C165 H16G 0.9600 .
C165 H16H 0.9600 .
C165 H16I 0.9600 .
C167 C168 1.496(9) .
C167 H16J 0.9600 .
C167 H16K 0.9600 .
C167 H16L 0.9600 .
C169 C170 1.511(14) .
C169 H16M 0.9600 .
C169 H16N 0.9600 .
C169 H16O 0.9600 .
C171 C172 1.558(15) .
C171 H17B 0.9600 .
C171 H17C 0.9600 .
C171 H17D 0.9600 .
C173 C174 1.499(8) .
C173 H17E 0.9600 .
C173 H17F 0.9600 .
C173 H17G 0.9600 .
C175 C176 1.498(9) .
C175 H17H 0.9600 .
C175 H17I 0.9600 .
C175 H17J 0.9600 .
C177 C178 1.505(9) .
C177 H17K 0.9600 .
C177 H17L 0.9600 .
C177 H17M 0.9600 .
C178 O51 1.314(13) 14
C179 C180 1.537(14) .
C179 H17O 0.9600 .
C179 H17P 0.9600 .
C179 H17Q 0.9600 .
